data_7001121
loop_
_publ_author_name
'Bar, Arun Kumar'
'Chakrabarty, Rajesh'
'Chi, Ki-Whan'
'Batten, Stuart R.'
'Mukherjee, Partha Sarathi'

_publ_section_title
;
 Synthesis and characterisation of heterometallic molecular triangles
 using ambidentate linker: self-selection of a single linkage isomer
;
_journal_issue 17
_journal_name_full 'Dalton Transactions'
_journal_page_first 3222
_journal_page_last 3229
_journal_paper_doi 10.1039/b900118b
_journal_year 2009
_chemical_formula_moiety 'C240 H186 F18 Fe6 N12 O33 P12 Pd6 S6'
_chemical_formula_sum 'C120 H93 F9 Fe3 N6 O15 P6 Pd3 S3'
_chemical_formula_weight 2798.75
_chemical_name_systematic
;
?
;
_space_group_IT_number 14
_symmetry_cell_setting monoclinic
_symmetry_space_group_name_Hall '-P 2ybc'
_symmetry_space_group_name_H-M 'P 1 21/c 1'
_atom_sites_solution_hydrogens geom
_atom_sites_solution_primary direct
_atom_sites_solution_secondary difmap
_audit_creation_method SHELXL-97
_cell_angle_alpha 90.00
_cell_angle_beta 94.51(3)
_cell_angle_gamma 90.00
_cell_formula_units_Z 8
_cell_length_a 20.528(4)
_cell_length_b 28.904(6)
_cell_length_c 53.724(11)
_cell_measurement_temperature 150(2)
_cell_volume 31778(11)
_computing_molecular_graphics 'ORTEP-3 for Windows(Farrugia, 1997)'
_computing_publication_material WinGX
_computing_structure_refinement 'SHELXL97 (Sheldrick, 2008)'
_computing_structure_solution 'SHELXS97 (Sheldrick, 2008)'
_diffrn_ambient_temperature 150(2)
_diffrn_measured_fraction_theta_full 0.968
_diffrn_measured_fraction_theta_max 0.968
_diffrn_radiation_source 'synchrotron x-ray'
_diffrn_radiation_wavelength 0.79999
_diffrn_reflns_av_R_equivalents 0.0202
_diffrn_reflns_av_sigmaI/netI 0.0238
_diffrn_reflns_limit_h_max 17
_diffrn_reflns_limit_h_min -17
_diffrn_reflns_limit_k_max 24
_diffrn_reflns_limit_k_min 0
_diffrn_reflns_limit_l_max 45
_diffrn_reflns_limit_l_min 0
_diffrn_reflns_number 19454
_diffrn_reflns_theta_full 25.00
_diffrn_reflns_theta_max 25.00
_diffrn_reflns_theta_min 1.40
_exptl_absorpt_coefficient_mu 6.273
_exptl_absorpt_correction_T_max 0.8818
_exptl_absorpt_correction_T_min 0.8447
_exptl_absorpt_correction_type empirical
_exptl_absorpt_process_details 'SADABS: Blessing, R. (1995), Acta Cryst., A51, 33'
_exptl_crystal_colour red
_exptl_crystal_density_diffrn 1.180
_exptl_crystal_density_method 'not measured'
_exptl_crystal_description 'rectangular block'
_exptl_crystal_F_000 11376
_exptl_crystal_size_max 0.23
_exptl_crystal_size_mid 0.19
_exptl_crystal_size_min 0.17
_platon_squeeze_details
;
SQUEEZE (PLATON, A.Spek) was used to treat diffuse solvent
contributions. Total electron count found = 2333/unit cell.
Calculated for 18 nitromethane (the reaction solvent)
= 2304/unit cell. The intensive properties (density, F(000), etc.)
reflect these contributions
;
_refine_diff_density_max 4.930
_refine_diff_density_min -0.724
_refine_diff_density_rms 0.116
_refine_ls_extinction_coef 0.00033(4)
_refine_ls_extinction_expression Fc^*^=kFc[1+0.001xFc^2^\l^3^/sin(2\q)]^-1/4^
_refine_ls_extinction_method SHELXL
_refine_ls_goodness_of_fit_ref 1.093
_refine_ls_hydrogen_treatment constr
_refine_ls_matrix_type full
_refine_ls_number_parameters 2967
_refine_ls_number_reflns 19454
_refine_ls_number_restraints 0
_refine_ls_restrained_S_all 1.093
_refine_ls_R_factor_all 0.1008
_refine_ls_R_factor_gt 0.0977
_refine_ls_shift/su_max 0.034
_refine_ls_shift/su_mean 0.005
_refine_ls_structure_factor_coef Fsqd
_refine_ls_weighting_details 'calc w=1/[\s^2^(Fo^2^)+(0.1956P)^2^+182.6095P] where P=(Fo^2^+2Fc^2^)/3'
_refine_ls_weighting_scheme calc
_refine_ls_wR_factor_gt 0.2742
_refine_ls_wR_factor_ref 0.2787
_reflns_number_gt 18079
_reflns_number_total 19454
_reflns_threshold_expression >2\s(I)
_cod_data_source_file b900118b.txt
_cod_data_source_block 1a
_cod_original_sg_symbol_H-M P21/c
_cod_database_code 7001121

loop_
_symmetry_equiv_pos_as_xyz
'x, y, z'
'-x, y+1/2, -z+1/2'
'-x, -y, -z'
'x, -y-1/2, z-1/2'

loop_
_atom_site_label
_atom_site_type_symbol
_atom_site_fract_x
_atom_site_fract_y
_atom_site_fract_z
_atom_site_U_iso_or_equiv
_atom_site_adp_type
_atom_site_occupancy
_atom_site_symmetry_multiplicity
_atom_site_calc_flag
_atom_site_refinement_flags
_atom_site_disorder_assembly
_atom_site_disorder_group
Pd1 Pd 0.25757(6) 0.44312(4) 0.23074(2) 0.0846(5) Uani 1 1 d . . .
Pd2 Pd 0.56039(6) 0.30804(4) 0.27658(2) 0.0789(5) Uani 1 1 d . . .
Pd3 Pd 0.23454(6) 0.19295(4) 0.25631(2) 0.0801(5) Uani 1 1 d . . .
Pd4 Pd 0.09243(6) 0.21358(4) 0.43119(2) 0.0846(5) Uani 1 1 d . . .
Pd5 Pd 0.22618(6) 0.44880(4) 0.46463(2) 0.0744(5) Uani 1 1 d . . .
Pd6 Pd 0.45097(6) 0.25399(4) 0.44417(2) 0.0756(5) Uani 1 1 d . . .
Fe1 Fe 0.19708(19) 0.55741(10) 0.18548(6) 0.1113(11) Uani 1 1 d . . .
Fe2 Fe 0.76834(13) 0.30081(10) 0.27614(6) 0.0949(9) Uani 1 1 d . . .
Fe3 Fe 0.13071(14) 0.07250(9) 0.23304(6) 0.1061(10) Uani 1 1 d . . .
Fe4 Fe -0.05825(14) 0.11573(10) 0.44061(5) 0.1050(10) Uani 1 1 d . . .
Fe5 Fe 0.18329(12) 0.57021(8) 0.50533(4) 0.0745(7) Uani 1 1 d . . .
Fe6 Fe 0.64046(13) 0.20187(9) 0.46762(6) 0.0982(9) Uani 1 1 d . . .
P1 P 0.3177(3) 0.50013(15) 0.21552(9) 0.0989(15) Uani 1 1 d . . .
P2 P 0.1736(3) 0.44570(17) 0.19944(10) 0.1084(17) Uani 1 1 d . . .
P3 P 0.6258(2) 0.24572(15) 0.27469(9) 0.0856(14) Uani 1 1 d . . .
P4 P 0.6292(2) 0.35861(14) 0.25854(8) 0.0840(13) Uani 1 1 d . . .
P5 P 0.2785(2) 0.12377(14) 0.24467(8) 0.0843(13) Uani 1 1 d . . .
P6 P 0.1408(2) 0.18642(16) 0.23156(10) 0.1008(16) Uani 1 1 d . . .
P7 P -0.0035(2) 0.22406(16) 0.45019(9) 0.0931(14) Uani 1 1 d . . .
P8 P 0.0997(2) 0.13714(16) 0.43736(9) 0.0924(14) Uani 1 1 d . . .
P9 P 0.2938(2) 0.48864(15) 0.49302(7) 0.0775(12) Uani 1 1 d . . .
P10 P 0.1333(2) 0.46821(15) 0.48193(8) 0.0785(12) Uani 1 1 d . . .
P11 P 0.4782(2) 0.18006(15) 0.45497(8) 0.0856(13) Uani 1 1 d . . .
P12 P 0.5336(2) 0.28845(15) 0.46763(8) 0.0810(13) Uani 1 1 d . . .
S1 S 0.2579(3) 0.28666(17) 0.48471(8) 0.0873(13) Uani 1 1 d . . .
S2 S 0.3697(3) 0.29949(16) 0.21731(8) 0.0864(13) Uani 1 1 d . . .
S3 S 0.2340(3) 0.36570(19) 0.35614(11) 0.1090(16) Uani 1 1 d . . .
S4 S 0.0016(3) 0.6167(2) 0.68115(12) 0.1206(17) Uani 1 1 d . . .
S5 S 0.3583(3) 0.6779(2) 0.62553(11) 0.135(2) Uani 1 1 d . . .
S6 S 0.1965(4) 0.5605(2) 0.29929(14) 0.147(2) Uani 1 1 d . . .
F1 F 0.4509(7) 0.2972(4) 0.1811(2) 0.130(4) Uani 1 1 d . . .
F2 F 0.3490(6) 0.3103(3) 0.16837(19) 0.122(4) Uani 1 1 d . . .
F3 F 0.3793(6) 0.2421(4) 0.17999(17) 0.124(3) Uani 1 1 d . . .
F4 F 0.3003(5) 0.2326(4) 0.52330(18) 0.108(3) Uani 1 1 d . . .
F5 F 0.1996(6) 0.2566(4) 0.52358(17) 0.114(3) Uani 1 1 d . . .
F6 F 0.2794(5) 0.3034(4) 0.53298(17) 0.100(3) Uani 1 1 d . . .
F7 F 0.3507(6) 0.3802(5) 0.34413(18) 0.135(4) Uani 1 1 d . . .
F8 F 0.2953(5) 0.3441(4) 0.3163(2) 0.124(3) Uani 1 1 d . . .
F9 F 0.3313(7) 0.3091(5) 0.3512(3) 0.157(5) Uani 1 1 d . . .
F10 F 0.0331(12) 0.5799(8) 0.6396(4) 0.232(12) Uani 1 1 d . . .
F11 F 0.1080(7) 0.6223(6) 0.6594(3) 0.177(5) Uani 1 1 d . . .
F12 F 0.1209(15) 0.6182(11) 0.2730(5) 0.36(2) Uani 1 1 d . . .
F13 F 0.3411(8) 0.5925(6) 0.6130(2) 0.186(6) Uani 1 1 d . . .
F14 F 0.0972(9) 0.5609(6) 0.6760(4) 0.222(8) Uani 1 1 d . . .
F15 F 0.2924(8) 0.6357(6) 0.5917(3) 0.198(6) Uani 1 1 d . . .
F16 F 0.2562(11) 0.6365(17) 0.6305(6) 0.48(3) Uani 1 1 d . . .
F17 F 0.1017(8) 0.6047(6) 0.3121(3) 0.198(6) Uani 1 1 d . . .
F18 F 0.1802(7) 0.6458(6) 0.3030(5) 0.250(10) Uani 1 1 d . . .
O1 O 0.2141(5) 0.3843(3) 0.2447(2) 0.075(3) Uani 1 1 d . . .
O2 O 0.1855(5) 0.4170(4) 0.2807(2) 0.085(4) Uani 1 1 d . . .
O3 O 0.4917(5) 0.3617(3) 0.2752(2) 0.073(3) Uani 1 1 d . . .
O4 O 0.4894(5) 0.3692(3) 0.3163(3) 0.081(3) Uani 1 1 d . . .
O5 O 0.3241(5) 0.2063(3) 0.2741(2) 0.065(3) Uani 1 1 d . . .
O6 O 0.2916(5) 0.2064(3) 0.31398(19) 0.068(3) Uani 1 1 d . . .
O7 O 0.0977(5) 0.2849(4) 0.4291(2) 0.082(3) Uani 1 1 d . . .
O8 O 0.0878(5) 0.2901(4) 0.3868(2) 0.086(3) Uani 1 1 d . . .
O9 O 0.3081(5) 0.4184(3) 0.4514(2) 0.072(3) Uani 1 1 d . . .
O10 O 0.3037(5) 0.4568(4) 0.4149(2) 0.076(3) Uani 1 1 d . . .
O11 O 0.3642(5) 0.2284(3) 0.4277(2) 0.071(3) Uani 1 1 d . . .
O12 O 0.3870(6) 0.2418(4) 0.3881(2) 0.081(3) Uani 1 1 d . . .
O13 O 0.3281(6) 0.2931(3) 0.48121(18) 0.090(3) Uani 1 1 d . . .
O14 O 0.2172(5) 0.3276(4) 0.48352(18) 0.086(3) Uani 1 1 d . . .
O15 O 0.2228(8) 0.5580(7) 0.3267(2) 0.177(7) Uani 1 1 d . . .
O16 O 0.4242(5) 0.2798(3) 0.23178(18) 0.084(3) Uani 1 1 d . . .
O17 O 0.2285(5) 0.2472(4) 0.47194(18) 0.093(3) Uani 1 1 d . . .
O18 O 0.3103(6) 0.2774(4) 0.21979(19) 0.091(3) Uani 1 1 d . . .
O19 O 0.0368(8) 0.6328(6) 0.7042(3) 0.170(6) Uani 1 1 d . . .
O20 O 0.3668(5) 0.3493(4) 0.21722(17) 0.094(3) Uani 1 1 d . . .
O21 O -0.0277(6) 0.6523(4) 0.6660(2) 0.110(4) Uani 1 1 d . . .
O22 O 0.1900(7) 0.3266(6) 0.3502(2) 0.136(5) Uani 1 1 d . . .
O23 O 0.2551(5) 0.3679(5) 0.3813(2) 0.112(4) Uani 1 1 d . . .
O24 O 0.4100(7) 0.6853(7) 0.6090(3) 0.166(7) Uani 1 1 d . . .
O25 O 0.1549(7) 0.5216(4) 0.2931(3) 0.134(5) Uani 1 1 d . . .
O26 O 0.2145(7) 0.4069(5) 0.3424(3) 0.144(5) Uani 1 1 d . . .
O27 O -0.0414(8) 0.5803(5) 0.6872(3) 0.159(6) Uani 1 1 d . . .
O28 O 0.3832(7) 0.6593(4) 0.6484(2) 0.136(5) Uani 1 1 d . . .
O29 O 0.2475(8) 0.5708(6) 0.2812(3) 0.163(6) Uani 1 1 d . . .
O30 O 0.3128(12) 0.7165(7) 0.6242(5) 0.291(16) Uani 1 1 d . . .
N1 N 0.3224(7) 0.4409(5) 0.2626(3) 0.072(3) Uani 1 1 d . . .
N2 N 0.3491(8) 0.4727(4) 0.3028(3) 0.069(3) Uani 1 1 d . . .
N3 N 0.4969(8) 0.2718(4) 0.2980(3) 0.065(3) Uani 1 1 d . . .
N4 N 0.4767(9) 0.2532(5) 0.3401(3) 0.089(4) Uani 1 1 d . . .
N5 N 0.1994(7) 0.2548(6) 0.2721(3) 0.075(4) Uani 1 1 d . . .
N6 N 0.1375(7) 0.2842(7) 0.3047(3) 0.097(4) Uani 1 1 d . . .
N7 N 0.1701(9) 0.2113(4) 0.4088(3) 0.081(4) Uani 1 1 d . . .
N8 N 0.1911(10) 0.2067(5) 0.3659(3) 0.098(4) Uani 1 1 d . . .
N9 N 0.1728(5) 0.4180(6) 0.4330(2) 0.068(3) Uani 1 1 d . . .
N10 N 0.1241(7) 0.4325(5) 0.3923(3) 0.075(3) Uani 1 1 d . . .
N11 N 0.4259(7) 0.3167(4) 0.4251(3) 0.064(3) Uani 1 1 d . . .
N12 N 0.4425(7) 0.3629(6) 0.3909(2) 0.070(3) Uani 1 1 d . . .
C1 C 0.2605(13) 0.2666(8) 0.5182(3) 0.101(6) Uani 1 1 d . . .
C2 C 0.3226(7) 0.4242(6) 0.4287(4) 0.065(4) Uani 1 1 d . . .
C3 C 0.4013(8) 0.3945(6) 0.3988(3) 0.064(4) Uani 1 1 d . . .
H3 H 0.3936 0.4213 0.3894 0.077 Uiso 1 1 calc R . .
C4 C -0.016(2) 0.4268(8) 0.2121(10) 0.162(12) Uani 1 1 d . . .
H4 H -0.0539 0.4162 0.2036 0.195 Uiso 1 1 calc R . .
C5 C 0.4597(15) 0.1019(14) 0.3820(6) 0.166(13) Uani 1 1 d . . .
H5 H 0.4500 0.0872 0.3667 0.199 Uiso 1 1 calc R . .
C6 C -0.0686(12) 0.0851(13) 0.4066(6) 0.176(15) Uani 1 1 d . . .
H6 H -0.1054 0.0848 0.3954 0.211 Uiso 1 1 calc R . .
C7 C 0.3930(13) 0.5097(9) 0.1756(5) 0.137(8) Uani 1 1 d . . .
H7 H 0.4046 0.5380 0.1830 0.165 Uiso 1 1 calc R . .
C8 C 0.1450(19) 0.3546(14) 0.1411(6) 0.25(2) Uani 1 1 d . . .
H8 H 0.1304 0.3569 0.1243 0.305 Uiso 1 1 calc R . .
C9 C 0.3916(15) 0.2895(8) 0.1856(4) 0.124(7) Uani 1 1 d . . .
C10 C 0.6568(9) 0.4813(7) 0.3105(5) 0.095(5) Uani 1 1 d . . .
H10 H 0.6648 0.5062 0.3212 0.114 Uiso 1 1 calc R . .
C11 C 0.1043(13) 0.1891(8) 0.1797(5) 0.144(8) Uiso 1 1 d . . .
H11 H 0.0604 0.1901 0.1828 0.173 Uiso 1 1 calc R . .
C12 C 0.0577(18) 0.5905(11) 0.6611(9) 0.21(2) Uani 1 1 d . . .
C13 C 0.292(3) 0.6275(9) 0.6180(9) 0.44(5) Uani 1 1 d . . .
C14 C 0.140(3) 0.6082(10) 0.2880(19) 0.71(9) Uani 1 1 d . . .
C15 C 0.2369(16) 0.6201(8) 0.1931(5) 0.158(10) Uani 1 1 d . . .
H15 H 0.2309 0.6456 0.1826 0.189 Uiso 1 1 calc R . .
C16 C 0.3027(10) 0.3529(10) 0.3400(4) 0.122(9) Uani 1 1 d . . .
C17 C 0.1574(8) 0.4451(5) 0.4136(4) 0.069(4) Uani 1 1 d . . .
H17 H 0.1708 0.4758 0.4150 0.083 Uiso 1 1 calc R . .
C18 C 0.4539(7) 0.3254(7) 0.4044(3) 0.068(4) Uani 1 1 d . . .
H18 H 0.4834 0.3038 0.3991 0.082 Uiso 1 1 calc R . .
C19 C 0.3344(14) 0.1103(9) 0.5045(5) 0.138(8) Uani 1 1 d . . .
H19 H 0.3047 0.0954 0.5139 0.166 Uiso 1 1 calc R . .
C20 C 0.5140(8) 0.2704(6) 0.3228(4) 0.083(5) Uani 1 1 d . . .
H20 H 0.5547 0.2822 0.3283 0.100 Uiso 1 1 calc R . .
C21 C 0.7077(9) 0.2564(7) 0.2887(4) 0.089(5) Uani 1 1 d . . .
C22 C 0.1212(8) 0.3558(7) 0.4096(4) 0.081(6) Uani 1 1 d . . .
C23 C 0.3501(8) 0.5174(5) 0.4748(3) 0.065(4) Uani 1 1 d . . .
C24 C 0.4207(11) 0.2370(6) 0.3313(4) 0.082(5) Uani 1 1 d . . .
H24 H 0.3937 0.2252 0.3429 0.099 Uiso 1 1 calc R . .
C25 C 0.1554(8) 0.3724(6) 0.4307(4) 0.070(5) Uani 1 1 d . . .
H25 H 0.1670 0.3522 0.4438 0.084 Uiso 1 1 calc R . .
C26 C 0.8162(11) 0.2543(10) 0.2988(6) 0.142(10) Uani 1 1 d . . .
H26 H 0.8608 0.2479 0.2997 0.170 Uiso 1 1 calc R . .
C27 C 0.2797(11) 0.2222(5) 0.3979(4) 0.073(6) Uani 1 1 d . . .
C28 C 0.187(2) 0.1883(11) 0.1488(8) 0.178(15) Uani 1 1 d . . .
H28 H 0.1985 0.1867 0.1324 0.214 Uiso 1 1 calc R . .
C29 C 0.4129(8) 0.4106(6) 0.2890(4) 0.069(4) Uani 1 1 d . . .
C30 C 0.3994(9) 0.4422(7) 0.3055(3) 0.071(4) Uani 1 1 d . . .
H30 H 0.4266 0.4438 0.3201 0.085 Uiso 1 1 calc R . .
C31 C 0.4935(9) 0.3769(7) 0.4726(3) 0.078(5) Uani 1 1 d . . .
H31 H 0.4680 0.3649 0.4846 0.094 Uiso 1 1 calc R . .
C32 C 0.4005(18) 0.0938(9) 0.5040(5) 0.168(11) Uani 1 1 d . . .
H32 H 0.4134 0.0680 0.5135 0.202 Uiso 1 1 calc R . .
C33 C 0.3696(8) 0.3888(6) 0.4205(3) 0.071(4) Uani 1 1 d . . .
C34 C 0.0729(10) 0.4461(6) 0.5247(4) 0.084(6) Uani 1 1 d . . .
H34 H 0.0381 0.4642 0.5182 0.101 Uiso 1 1 calc R . .
C35 C 0.1520(9) 0.2055(6) 0.3855(5) 0.094(6) Uani 1 1 d . . .
H35 H 0.1078 0.1998 0.3816 0.112 Uiso 1 1 calc R . .
C36 C 0.4139(10) 0.5287(6) 0.4848(3) 0.083(5) Uani 1 1 d . . .
H36 H 0.4276 0.5189 0.5008 0.100 Uiso 1 1 calc R . .
C37 C 0.4983(9) 0.5016(10) 0.2558(5) 0.126(10) Uani 1 1 d . . .
H37 H 0.5364 0.4842 0.2582 0.151 Uiso 1 1 calc R . .
C38 C 0.1658(9) 0.2487(6) 0.2920(4) 0.083(5) Uani 1 1 d . . .
H38 H 0.1609 0.2186 0.2978 0.099 Uiso 1 1 calc R . .
C39 C 0.3727(10) 0.4107(5) 0.2660(4) 0.076(5) Uani 1 1 d . . .
H39 H 0.3812 0.3900 0.2534 0.091 Uiso 1 1 calc R . .
C40 C 0.2343(11) 0.2209(5) 0.4153(3) 0.071(4) Uani 1 1 d . . .
H40 H 0.2476 0.2268 0.4319 0.086 Uiso 1 1 calc R . .
C41 C 0.1058(8) 0.3868(9) 0.3908(4) 0.088(5) Uani 1 1 d . . .
H41 H 0.0820 0.3766 0.3764 0.106 Uiso 1 1 calc R . .
C42 C 0.5361(10) 0.3499(6) 0.4621(3) 0.073(4) Uani 1 1 d . . .
C43 C 0.3735(11) 0.5564(6) 0.4373(3) 0.088(5) Uani 1 1 d . . .
H43 H 0.3612 0.5653 0.4209 0.105 Uiso 1 1 calc R . .
C44 C 0.4486(12) 0.4903(6) 0.2382(4) 0.097(6) Uani 1 1 d . . .
H44 H 0.4538 0.4656 0.2274 0.117 Uiso 1 1 calc R . .
C45 C 0.3301(8) 0.5329(5) 0.4507(3) 0.074(4) Uani 1 1 d . . .
H45 H 0.2877 0.5273 0.4438 0.088 Uiso 1 1 calc R . .
C46 C 0.1686(17) 0.3158(11) 0.1492(6) 0.206(15) Uani 1 1 d . . .
H46 H 0.1644 0.2890 0.1397 0.248 Uiso 1 1 calc R . .
C47 C 0.7673(13) 0.2308(6) 0.2809(6) 0.150(10) Uani 1 1 d . . .
H47 H 0.7720 0.2080 0.2690 0.180 Uiso 1 1 calc R . .
C48 C 0.6974(15) 0.2344(9) 0.4436(7) 0.160(12) Uani 1 1 d . . .
H48 H 0.7201 0.2201 0.4314 0.192 Uiso 1 1 calc R . .
C49 C 0.0300(12) 0.0696(9) 0.2367(9) 0.186(15) Uani 1 1 d . . .
H49 H -0.0001 0.0466 0.2319 0.223 Uiso 1 1 calc R . .
C50 C 0.0633(14) 0.0718(10) 0.2608(6) 0.157(12) Uani 1 1 d . . .
H50 H 0.0628 0.0516 0.2743 0.188 Uiso 1 1 calc R . .
C51 C 0.1278(10) 0.4413(5) 0.5111(3) 0.066(4) Uani 1 1 d . . .
C52 C 0.2819(7) 0.5831(7) 0.5084(3) 0.085(5) Uani 1 1 d . . .
H52 H 0.3066 0.5947 0.4960 0.102 Uiso 1 1 calc R . .
C53 C 0.0628(8) 0.4499(6) 0.4626(3) 0.071(5) Uani 1 1 d . . .
C54 C 0.1483(7) 0.5648(7) 0.4688(3) 0.082(5) Uani 1 1 d . . .
H54 H 0.1719 0.5588 0.4551 0.099 Uiso 1 1 calc R . .
C55 C 0.5255(13) 0.4439(7) 0.4494(4) 0.103(6) Uani 1 1 d . . .
H55 H 0.5216 0.4752 0.4455 0.124 Uiso 1 1 calc R . .
C56 C 0.1827(7) 0.3350(7) 0.2751(3) 0.067(5) Uani 1 1 d . . .
C57 C 0.6631(9) 0.4862(7) 0.2849(5) 0.105(6) Uani 1 1 d . . .
H57 H 0.6746 0.5148 0.2787 0.126 Uiso 1 1 calc R . .
C58 C 0.0917(9) 0.6019(8) 0.4981(4) 0.097(6) Uani 1 1 d . . .
H58 H 0.0716 0.6252 0.5067 0.117 Uiso 1 1 calc R . .
C59 C 0.1200(8) 0.5299(6) 0.4854(3) 0.085(5) Uani 1 1 d . . .
C60 C 0.6446(11) 0.3973(6) 0.2114(4) 0.105(6) Uani 1 1 d . . .
H60 H 0.6891 0.3975 0.2162 0.126 Uiso 1 1 calc R . .
C61 C 0.1451(9) 0.1466(9) 0.5125(4) 0.107(6) Uani 1 1 d . . .
H61 H 0.1479 0.1705 0.5241 0.128 Uiso 1 1 calc R . .
C62 C 0.2090(7) 0.2959(7) 0.2639(3) 0.067(4) Uani 1 1 d . . .
H62 H 0.2337 0.2998 0.2502 0.080 Uiso 1 1 calc R . .
C63 C 0.3938(10) 0.1619(6) 0.2312(3) 0.076(4) Uani 1 1 d . . .
H63 H 0.3938 0.1783 0.2461 0.091 Uiso 1 1 calc R . .
C64 C 0.0449(9) 0.4048(8) 0.4648(3) 0.082(5) Uani 1 1 d . . .
H64 H 0.0681 0.3864 0.4766 0.098 Uiso 1 1 calc R . .
C65 C 0.5998(12) 0.3783(6) 0.2275(3) 0.092(5) Uani 1 1 d . . .
C66 C -0.0489(9) 0.1455(8) 0.4750(4) 0.108(6) Uani 1 1 d . . .
H66 H -0.0126 0.1434 0.4864 0.129 Uiso 1 1 calc R . .
C67 C 0.3645(11) 0.0478(6) 0.3151(4) 0.087(5) Uani 1 1 d . . .
H67 H 0.3802 0.0311 0.3291 0.105 Uiso 1 1 calc R . .
C68 C 0.3462(9) 0.1322(6) 0.2241(3) 0.074(4) Uani 1 1 d . . .
C69 C 0.1749(9) 0.3942(6) 0.5430(5) 0.099(6) Uani 1 1 d . . .
H69 H 0.2092 0.3760 0.5498 0.119 Uiso 1 1 calc R . .
C70 C 0.3505(10) 0.2318(5) 0.4039(5) 0.073(5) Uani 1 1 d . . .
C71 C 0.0695(10) 0.3068(8) 0.5066(5) 0.118(8) Uani 1 1 d . . .
H71 H 0.1075 0.3240 0.5099 0.142 Uiso 1 1 calc R . .
C72 C 0.3374(6) 0.4500(6) 0.5152(3) 0.070(4) Uani 1 1 d . . .
C73 C 0.7880(17) 0.2867(8) 0.3140(5) 0.138(10) Uani 1 1 d . . .
H73 H 0.8091 0.3062 0.3259 0.166 Uiso 1 1 calc R . .
C74 C 0.1398(16) 0.3964(10) 0.1575(7) 0.26(2) Uani 1 1 d . . .
H74 H 0.1149 0.4219 0.1521 0.307 Uiso 1 1 calc R . .
C75 C 0.0958(12) 0.4592(7) 0.2384(6) 0.112(7) Uani 1 1 d . . .
H75 H 0.1341 0.4704 0.2467 0.134 Uiso 1 1 calc R . .
C76 C 0.4547(12) 0.0767(9) 0.4012(9) 0.180(15) Uani 1 1 d . . .
H76 H 0.4498 0.0448 0.3995 0.216 Uiso 1 1 calc R . .
C77 C 0.4187(13) 0.4988(10) 0.1533(5) 0.138(8) Uani 1 1 d . . .
H77 H 0.4442 0.5199 0.1454 0.166 Uiso 1 1 calc R . .
C78 C 0.038(2) 0.4595(8) 0.2502(6) 0.145(10) Uani 1 1 d . . .
H78 H 0.0370 0.4709 0.2663 0.174 Uiso 1 1 calc R . .
C79 C 0.5537(15) 0.4149(6) 0.1808(4) 0.108(7) Uani 1 1 d . . .
H79 H 0.5382 0.4275 0.1656 0.130 Uiso 1 1 calc R . .
C80 C 0.4454(11) 0.1151(9) 0.4899(4) 0.134(7) Uani 1 1 d . . .
H80 H 0.4885 0.1050 0.4901 0.160 Uiso 1 1 calc R . .
C81 C 0.2318(13) 0.1901(6) 0.1667(5) 0.121(9) Uani 1 1 d . . .
H81 H 0.2752 0.1901 0.1629 0.146 Uiso 1 1 calc R . .
C82 C 0.1766(13) 0.5470(9) 0.1470(5) 0.163(10) Uani 1 1 d . . .
H82 H 0.1933 0.5625 0.1337 0.195 Uiso 1 1 calc R . .
C83 C 0.044(2) 0.4276(7) 0.2012(6) 0.137(8) Uani 1 1 d . . .
H83 H 0.0460 0.4180 0.1848 0.164 Uiso 1 1 calc R . .
C84 C 0.6242(14) 0.1970(14) 0.1945(5) 0.149(9) Uani 1 1 d . . .
H84 H 0.6225 0.1863 0.1781 0.178 Uiso 1 1 calc R . .
C85 C 0.2514(9) 0.6097(7) 0.5261(4) 0.101(6) Uani 1 1 d . . .
H85 H 0.2524 0.6418 0.5275 0.122 Uiso 1 1 calc R . .
C86 C 0.3162(10) 0.0977(6) 0.2725(4) 0.089(5) Uani 1 1 d . . .
C87 C 0.3842(7) 0.3754(6) 0.5266(4) 0.089(6) Uani 1 1 d . . .
H87 H 0.3937 0.3451 0.5223 0.107 Uiso 1 1 calc R . .
C88 C 0.0070(13) 0.0613(8) 0.4382(4) 0.134(8) Uani 1 1 d . . .
H88 H 0.0291 0.0433 0.4505 0.161 Uiso 1 1 calc R . .
C89 C -0.0388(10) 0.4120(11) 0.4325(4) 0.106(7) Uani 1 1 d . . .
H89 H -0.0740 0.3997 0.4227 0.128 Uiso 1 1 calc R . .
C90 C 0.3536(7) 0.4046(6) 0.5086(3) 0.069(5) Uani 1 1 d . . .
H90 H 0.3441 0.3941 0.4924 0.082 Uiso 1 1 calc R . .
C91 C 0.6531(9) 0.4507(9) 0.2695(3) 0.090(5) Uani 1 1 d . . .
H91 H 0.6587 0.4541 0.2526 0.108 Uiso 1 1 calc R . .
C92 C 0.4381(10) 0.2539(5) 0.2899(3) 0.061(4) Uani 1 1 d . . .
H92 H 0.4251 0.2538 0.2729 0.073 Uiso 1 1 calc R . .
C93 C -0.0552(19) 0.0529(11) 0.4256(7) 0.179(14) Uani 1 1 d . . .
H93 H -0.0832 0.0291 0.4295 0.215 Uiso 1 1 calc R . .
C94 C 0.1785(9) 0.4136(6) 0.5204(4) 0.083(5) Uani 1 1 d . . .
H94 H 0.2144 0.4084 0.5113 0.100 Uiso 1 1 calc R . .
C95 C -0.0452(9) 0.2533(6) 0.4958(4) 0.099(6) Uani 1 1 d . . .
H95 H -0.0836 0.2366 0.4923 0.119 Uiso 1 1 calc R . .
C96 C 0.1518(12) 0.0911(8) 0.3977(5) 0.132(8) Uani 1 1 d . . .
H96 H 0.1097 0.0888 0.3900 0.159 Uiso 1 1 calc R . .
C97 C 0.6520(12) 0.1508(8) 0.4964(5) 0.138(8) Uani 1 1 d . . .
H97 H 0.6799 0.1495 0.5109 0.166 Uiso 1 1 calc R . .
C98 C 0.1184(11) 0.5574(9) 0.1599(5) 0.138(8) Uani 1 1 d . . .
H98 H 0.0881 0.5807 0.1560 0.166 Uiso 1 1 calc R . .
C99 C 0.0395(12) 0.2302(8) 0.2523(6) 0.147(11) Uani 1 1 d . . .
H99 H 0.0361 0.2030 0.2613 0.177 Uiso 1 1 calc R . .
C100 C 0.0962(11) 0.4425(8) 0.2146(5) 0.103(6) Uani 1 1 d . . .
C101 C -0.1471(15) 0.1302(11) 0.4546(6) 0.153(9) Uani 1 1 d . . .
H101 H -0.1871 0.1166 0.4498 0.183 Uiso 1 1 calc R . .
C102 C 0.2686(15) 0.0781(10) 0.3952(8) 0.164(11) Uani 1 1 d . . .
H102 H 0.3035 0.0678 0.3866 0.197 Uiso 1 1 calc R . .
C103 C 0.6608(13) 0.1724(7) 0.2144(8) 0.148(10) Uani 1 1 d . . .
H103 H 0.6837 0.1459 0.2106 0.177 Uiso 1 1 calc R . .
C104 C 0.4645(10) 0.2564(6) 0.5341(4) 0.093(5) Uani 1 1 d . . .
H104 H 0.4299 0.2396 0.5397 0.111 Uiso 1 1 calc R . .
C105 C 0.4006(8) 0.3900(8) 0.5508(3) 0.088(6) Uani 1 1 d . . .
H105 H 0.4200 0.3699 0.5627 0.106 Uiso 1 1 calc R . .
C106 C 0.3836(8) 0.3475(7) 0.4331(3) 0.066(4) Uani 1 1 d . . .
H106 H 0.3630 0.3412 0.4476 0.079 Uiso 1 1 calc R . .
C107 C 0.0019(13) 0.2650(14) 0.2562(6) 0.178(15) Uani 1 1 d . . .
H107 H -0.0290 0.2613 0.2679 0.214 Uiso 1 1 calc R . .
C108 C 0.3313(8) 0.2131(5) 0.2964(5) 0.075(5) Uani 1 1 d . . .
C109 C 0.1218(9) 0.1223(10) 0.4694(4) 0.100(6) Uani 1 1 d . . .
C110 C 0.3149(9) 0.4692(5) 0.2817(5) 0.074(5) Uani 1 1 d . . .
H110 H 0.2798 0.4896 0.2794 0.089 Uiso 1 1 calc R . .
C111 C 0.1643(11) 0.1099(6) 0.4211(5) 0.092(5) Uani 1 1 d . . .
C112 C 0.5166(9) 0.1325(6) 0.2922(5) 0.095(5) Uani 1 1 d . . .
H112 H 0.4858 0.1132 0.2838 0.113 Uiso 1 1 calc R . .
C113 C 0.0934(12) 0.1397(9) 0.2357(5) 0.137(11) Uani 1 1 d . . .
C114 C 0.2007(11) 0.3568(7) 0.1871(3) 0.105(6) Uani 1 1 d . . .
H114 H 0.2229 0.3559 0.2029 0.126 Uiso 1 1 calc R . .
C115 C 0.2866(11) 0.5895(7) 0.1913(4) 0.132(8) Uani 1 1 d . . .
H115 H 0.3211 0.5910 0.1811 0.158 Uiso 1 1 calc R . .
C116 C 0.0300(10) 0.1073(6) 0.4268(4) 0.105(6) Uani 1 1 d . . .
C117 C 0.5802(13) 0.1545(9) 0.3289(4) 0.118(7) Uani 1 1 d . . .
H117 H 0.5908 0.1495 0.3458 0.142 Uiso 1 1 calc R . .
C118 C 0.7226(13) 0.2423(9) 0.4671(7) 0.147(11) Uani 1 1 d . . .
H118 H 0.7647 0.2354 0.4737 0.176 Uiso 1 1 calc R . .
C119 C 0.0317(9) 0.4781(7) 0.4443(3) 0.095(6) Uani 1 1 d . . .
H119 H 0.0445 0.5087 0.4426 0.114 Uiso 1 1 calc R . .
C120 C 0.0854(10) 0.2334(8) 0.2343(5) 0.105(7) Uani 1 1 d . . .
C121 C 0.2544(10) 0.2164(5) 0.3731(5) 0.094(7) Uani 1 1 d . . .
H121 H 0.2832 0.2193 0.3606 0.113 Uiso 1 1 calc R . .
C122 C 0.0054(10) 0.2551(6) 0.4796(3) 0.085(5) Uani 1 1 d . . .
C123 C 0.4569(9) 0.5541(6) 0.4714(4) 0.090(5) Uani 1 1 d . . .
H123 H 0.4984 0.5617 0.4784 0.108 Uiso 1 1 calc R . .
C124 C 0.4330(17) 0.5664(7) 0.2680(7) 0.148(14) Uani 1 1 d . . .
H124 H 0.4296 0.5920 0.2783 0.178 Uiso 1 1 calc R . .
C125 C 0.4870(9) 0.4238(8) 0.4656(4) 0.093(5) Uani 1 1 d . . .
H125 H 0.4550 0.4415 0.4723 0.112 Uiso 1 1 calc R . .
C126 C 0.4868(17) 0.5419(9) 0.2700(3) 0.135(12) Uani 1 1 d . . .
H126 H 0.5201 0.5516 0.2816 0.162 Uiso 1 1 calc R . .
C127 C -0.0207(9) 0.4591(11) 0.4280(3) 0.113(7) Uani 1 1 d . . .
H127 H -0.0419 0.4765 0.4152 0.135 Uiso 1 1 calc R . .
C128 C 0.2685(7) 0.5347(6) 0.5126(3) 0.070(4) Uani 1 1 d . . .
C129 C 0.0879(7) 0.5564(8) 0.5024(3) 0.080(5) Uani 1 1 d . . .
H129 H 0.0662 0.5438 0.5153 0.096 Uiso 1 1 calc R . .
C130 C 0.4372(10) 0.5673(6) 0.4481(4) 0.083(5) Uani 1 1 d . . .
H130 H 0.4656 0.5839 0.4388 0.100 Uiso 1 1 calc R . .
C131 C 0.2001(12) 0.5085(8) 0.1596(4) 0.133(8) Uani 1 1 d . . .
H131 H 0.2387 0.4937 0.1561 0.160 Uiso 1 1 calc R . .
C132 C 0.4224(10) 0.1530(6) 0.4752(3) 0.090(5) Uani 1 1 d . . .
C133 C 0.1390(13) 0.0776(11) 0.4772(5) 0.149(9) Uani 1 1 d . . .
H133 H 0.1387 0.0540 0.4654 0.179 Uiso 1 1 calc R . .
C134 C -0.0083(10) 0.3846(7) 0.4497(4) 0.093(6) Uani 1 1 d . . .
H134 H -0.0210 0.3541 0.4518 0.111 Uiso 1 1 calc R . .
C135 C 0.0491(12) 0.3134(6) 0.2279(5) 0.113(8) Uani 1 1 d . . .
H135 H 0.0514 0.3421 0.2201 0.135 Uiso 1 1 calc R . .
C136 C 0.1270(8) 0.1560(8) 0.4874(5) 0.108(7) Uani 1 1 d . . .
H136 H 0.1182 0.1865 0.4827 0.130 Uiso 1 1 calc R . .
C137 C 0.6280(7) 0.4039(6) 0.3032(5) 0.080(5) Uani 1 1 d . . .
H137 H 0.6158 0.3752 0.3091 0.096 Uiso 1 1 calc R . .
C138 C 0.6390(8) 0.4402(10) 0.3194(4) 0.097(5) Uani 1 1 d . . .
H138 H 0.6343 0.4364 0.3364 0.117 Uiso 1 1 calc R . .
C139 C 0.0620(10) 0.2822(6) 0.4843(4) 0.093(6) Uani 1 1 d . . .
H139 H 0.0935 0.2836 0.4728 0.112 Uiso 1 1 calc R . .
C140 C -0.1050(13) 0.1141(9) 0.4733(6) 0.139(8) Uani 1 1 d . . .
H140 H -0.1108 0.0883 0.4832 0.166 Uiso 1 1 calc R . .
C141 C 0.3973(14) 0.1154(7) 0.1862(3) 0.103(6) Uani 1 1 d . . .
H141 H 0.3965 0.1000 0.1710 0.124 Uiso 1 1 calc R . .
C142 C 0.6349(8) 0.4098(7) 0.2784(4) 0.075(4) Uani 1 1 d . . .
C143 C 0.1486(8) 0.3287(7) 0.2952(3) 0.078(4) Uani 1 1 d . . .
H143 H 0.1319 0.3544 0.3030 0.093 Uiso 1 1 calc R . .
C144 C 0.5059(15) 0.2773(8) 0.5497(4) 0.107(6) Uani 1 1 d . . .
H144 H 0.5014 0.2731 0.5667 0.129 Uiso 1 1 calc R . .
C145 C 0.3483(11) 0.1087(6) 0.2016(4) 0.102(6) Uani 1 1 d . . .
H145 H 0.3152 0.0878 0.1969 0.123 Uiso 1 1 calc R . .
C146 C 0.0047(10) 0.3070(12) 0.2443(6) 0.150(13) Uani 1 1 d . . .
H146 H -0.0240 0.3306 0.2477 0.180 Uiso 1 1 calc R . .
C147 C 0.3907(9) 0.0422(6) 0.2930(5) 0.096(6) Uani 1 1 d . . .
H147 H 0.4260 0.0221 0.2925 0.115 Uiso 1 1 calc R . .
C148 C 0.5646(9) 0.3091(6) 0.5177(4) 0.094(6) Uani 1 1 d . . .
H148 H 0.5977 0.3277 0.5124 0.113 Uiso 1 1 calc R . .
C149 C 0.1564(15) 0.0676(13) 0.5020(7) 0.192(15) Uani 1 1 d . . .
H149 H 0.1666 0.0372 0.5064 0.230 Uiso 1 1 calc R . .
C150 C 0.5333(12) 0.3768(5) 0.2194(4) 0.089(5) Uani 1 1 d . . .
H150 H 0.5040 0.3634 0.2296 0.106 Uiso 1 1 calc R . .
C151 C 0.3570(7) 0.4647(6) 0.5398(4) 0.075(4) Uani 1 1 d . . .
H151 H 0.3489 0.4950 0.5446 0.090 Uiso 1 1 calc R . .
C152 C 0.3831(12) 0.5560(9) 0.2518(5) 0.115(9) Uani 1 1 d . . .
H152 H 0.3455 0.5740 0.2506 0.138 Uiso 1 1 calc R . .
C153 C 0.8268(11) 0.3519(8) 0.2627(4) 0.107(6) Uani 1 1 d . . .
H153 H 0.8682 0.3611 0.2691 0.128 Uiso 1 1 calc R . .
C154 C 0.5756(10) 0.3685(9) 0.4452(3) 0.103(6) Uani 1 1 d . . .
H154 H 0.6057 0.3500 0.4378 0.124 Uiso 1 1 calc R . .
C155 C 0.6220(14) 0.4151(7) 0.1890(5) 0.113(6) Uani 1 1 d . . .
H155 H 0.6515 0.4278 0.1787 0.136 Uiso 1 1 calc R . .
C156 C 0.8114(11) 0.3177(7) 0.2447(5) 0.124(7) Uani 1 1 d . . .
H156 H 0.8415 0.3040 0.2350 0.149 Uiso 1 1 calc R . .
C157 C 0.3878(9) 0.4347(8) 0.5567(3) 0.082(5) Uani 1 1 d . . .
H157 H 0.4002 0.4452 0.5727 0.099 Uiso 1 1 calc R . .
C158 C 0.1326(10) 0.6082(6) 0.4779(4) 0.098(6) Uani 1 1 d . . .
H158 H 0.1463 0.6364 0.4718 0.117 Uiso 1 1 calc R . .
C159 C 0.0996(7) 0.3062(6) 0.4084(5) 0.081(5) Uani 1 1 d . . .
C160 C 0.3150(12) 0.0783(9) 0.3164(4) 0.109(6) Uani 1 1 d . . .
H160 H 0.2962 0.0823 0.3315 0.131 Uiso 1 1 calc R . .
C161 C 0.1592(12) 0.1003(11) 0.5202(5) 0.137(8) Uani 1 1 d . . .
H161 H 0.1698 0.0929 0.5368 0.164 Uiso 1 1 calc R . .
C162 C 0.4443(11) 0.1669(6) 0.2149(5) 0.104(6) Uani 1 1 d . . .
H162 H 0.4777 0.1875 0.2198 0.124 Uiso 1 1 calc R . .
C163 C 0.5702(13) 0.4164(9) 0.4391(4) 0.114(7) Uani 1 1 d . . .
H163 H 0.5975 0.4290 0.4279 0.137 Uiso 1 1 calc R . .
C164 C 0.3884(9) 0.5164(7) 0.2362(3) 0.085(5) Uani 1 1 d . . .
C165 C 0.5554(12) 0.3050(8) 0.5432(4) 0.106(6) Uani 1 1 d . . .
H165 H 0.5822 0.3206 0.5551 0.127 Uiso 1 1 calc R . .
C166 C 0.4485(14) 0.1453(8) 0.1934(4) 0.112(7) Uani 1 1 d . . .
H166 H 0.4835 0.1499 0.1836 0.134 Uiso 1 1 calc R . .
C167 C 0.1171(15) 0.4016(8) 0.5569(3) 0.115(8) Uani 1 1 d . . .
H167 H 0.1149 0.3894 0.5728 0.138 Uiso 1 1 calc R . .
C168 C 0.2916(8) 0.1037(5) 0.2959(4) 0.075(4) Uani 1 1 d . . .
H168 H 0.2587 0.1254 0.2976 0.090 Uiso 1 1 calc R . .
C169 C 0.3677(9) 0.0651(6) 0.2706(4) 0.085(5) Uani 1 1 d . . .
H169 H 0.3853 0.0591 0.2555 0.102 Uiso 1 1 calc R . .
C170 C 0.0953(9) 0.2762(8) 0.2214(4) 0.102(6) Uani 1 1 d . . .
H170 H 0.1271 0.2803 0.2103 0.122 Uiso 1 1 calc R . .
C171 C 0.5239(9) 0.2854(6) 0.5006(3) 0.073(5) Uani 1 1 d . . .
C172 C 0.2285(9) 0.0773(6) 0.2319(4) 0.087(5) Uani 1 1 d . . .
C173 C 0.4712(8) 0.1464(7) 0.4252(4) 0.085(5) Uani 1 1 d . . .
C174 C 0.4731(9) 0.2597(6) 0.5087(4) 0.087(5) Uani 1 1 d . . .
H174 H 0.4444 0.2446 0.4972 0.104 Uiso 1 1 calc R . .
C175 C 0.3971(8) 0.2355(5) 0.3067(4) 0.064(4) Uani 1 1 d . . .
C176 C 0.7679(11) 0.3688(6) 0.2688(4) 0.100(6) Uani 1 1 d . . .
H176 H 0.7625 0.3918 0.2806 0.120 Uiso 1 1 calc R . .
C177 C 0.6630(13) 0.1876(9) 0.2399(4) 0.131(8) Uani 1 1 d . . .
H177 H 0.6875 0.1713 0.2522 0.157 Uiso 1 1 calc R . .
C178 C 0.2298(7) 0.5336(6) 0.5330(3) 0.076(4) Uani 1 1 d . . .
H178 H 0.2139 0.5067 0.5399 0.091 Uiso 1 1 calc R . .
C179 C 0.5943(11) 0.2483(8) 0.2254(6) 0.129(10) Uani 1 1 d . . .
H179 H 0.5696 0.2741 0.2291 0.154 Uiso 1 1 calc R . .
C180 C 0.4815(11) 0.1670(7) 0.4037(5) 0.127(7) Uani 1 1 d . . .
H180 H 0.4930 0.1981 0.4041 0.152 Uiso 1 1 calc R . .
C181 C 0.6123(10) 0.1884(8) 0.3177(4) 0.109(6) Uani 1 1 d . . .
H181 H 0.6453 0.2054 0.3263 0.130 Uiso 1 1 calc R . .
C182 C 0.1953(10) 0.0731(7) 0.2076(5) 0.119(7) Uani 1 1 d . . .
H182 H 0.1963 0.0948 0.1948 0.143 Uiso 1 1 calc R . .
C183 C 0.5467(10) 0.1676(7) 0.2792(4) 0.094(5) Uani 1 1 d . . .
H183 H 0.5359 0.1715 0.2622 0.113 Uiso 1 1 calc R . .
C184 C 0.0491(10) 0.1101(9) 0.2188(5) 0.146(10) Uani 1 1 d . . .
H184 H 0.0361 0.1144 0.2020 0.175 Uiso 1 1 calc R . .
C185 C 0.5924(9) 0.1967(5) 0.2915(4) 0.083(5) Uani 1 1 d . . .
C186 C 0.4761(11) 0.1445(10) 0.3806(4) 0.126(7) Uani 1 1 d . . .
H186 H 0.4837 0.1590 0.3657 0.151 Uiso 1 1 calc R . .
C187 C 0.6294(9) 0.2260(6) 0.2460(5) 0.097(7) Uani 1 1 d . . .
C188 C 0.3162(9) 0.1495(8) 0.4903(3) 0.087(5) Uani 1 1 d . . .
H188 H 0.2738 0.1609 0.4902 0.104 Uiso 1 1 calc R . .
C189 C 0.2185(9) 0.5783(7) 0.5417(3) 0.090(5) Uani 1 1 d . . .
H189 H 0.1944 0.5862 0.5550 0.108 Uiso 1 1 calc R . .
C190 C -0.1067(13) 0.2843(8) 0.4361(4) 0.122(7) Uani 1 1 d . . .
H190 H -0.1164 0.2857 0.4527 0.147 Uiso 1 1 calc R . .
C191 C 0.6691(11) 0.2648(8) 0.4806(5) 0.138(8) Uani 1 1 d . . .
H191 H 0.6718 0.2750 0.4970 0.166 Uiso 1 1 calc R . .
C192 C 0.7170(9) 0.3462(7) 0.2548(4) 0.105(7) Uani 1 1 d . . .
C193 C -0.0422(9) 0.2582(7) 0.4037(5) 0.107(6) Uani 1 1 d . . .
H193 H -0.0103 0.2393 0.3977 0.128 Uiso 1 1 calc R . .
C194 C 0.6135(9) 0.2670(5) 0.4629(4) 0.094(5) Uani 1 1 d . . .
C195 C 0.5931(11) 0.2354(8) 0.2003(6) 0.125(8) Uani 1 1 d . . .
H195 H 0.5710 0.2533 0.1880 0.150 Uiso 1 1 calc R . .
C196 C -0.014(2) 0.4437(16) 0.2382(12) 0.204(19) Uani 1 1 d . . .
H196 H -0.0523 0.4428 0.2463 0.244 Uiso 1 1 calc R . .
C197 C 0.3514(10) 0.4817(7) 0.1876(4) 0.095(6) Uani 1 1 d . . .
C198 C 0.7234(10) 0.2834(7) 0.3076(5) 0.100(7) Uani 1 1 d . . .
H198 H 0.6924 0.2992 0.3161 0.120 Uiso 1 1 calc R . .
C199 C 0.5869(10) 0.1729(6) 0.4938(4) 0.106(6) Uani 1 1 d . . .
H199 H 0.5670 0.1896 0.5059 0.128 Uiso 1 1 calc R . .
C200 C 0.3384(9) 0.4407(8) 0.1779(4) 0.096(6) Uani 1 1 d . . .
H200 H 0.3115 0.4203 0.1858 0.115 Uiso 1 1 calc R . .
C201 C 0.1998(11) 0.3160(8) 0.1723(4) 0.120(7) Uani 1 1 d . . .
H201 H 0.2208 0.2894 0.1785 0.144 Uiso 1 1 calc R . .
C202 C 0.6324(12) 0.2503(7) 0.4397(4) 0.116(7) Uani 1 1 d . . .
H202 H 0.6066 0.2500 0.4247 0.139 Uiso 1 1 calc R . .
C203 C -0.0167(11) 0.1190(8) 0.4069(4) 0.125(7) Uani 1 1 d . . .
H203 H -0.0144 0.1439 0.3961 0.150 Uiso 1 1 calc R . .
C204 C 0.0215(11) 0.3070(8) 0.5247(4) 0.114(7) Uani 1 1 d . . .
H204 H 0.0268 0.3242 0.5393 0.137 Uiso 1 1 calc R . .
C205 C 0.1941(8) 0.3839(7) 0.2678(5) 0.081(5) Uani 1 1 d . . .
C206 C -0.0523(10) 0.2580(7) 0.4287(4) 0.103(6) Uani 1 1 d . . .
C207 C -0.0590(11) 0.1784(7) 0.4567(4) 0.103(6) Uani 1 1 d . . .
C208 C 0.1949(14) 0.6102(6) 0.2122(5) 0.150(9) Uani 1 1 d . . .
H208 H 0.1605 0.6285 0.2166 0.181 Uiso 1 1 calc R . .
C209 C -0.0313(12) 0.2807(6) 0.5191(4) 0.098(6) Uani 1 1 d . . .
H209 H -0.0621 0.2795 0.5309 0.118 Uiso 1 1 calc R . .
C210 C 0.0985(8) 0.1151(9) 0.2581(6) 0.135(11) Uani 1 1 d . . .
H210 H 0.1248 0.1265 0.2716 0.163 Uiso 1 1 calc R . .
C211 C 0.5602(10) 0.1633(6) 0.4682(4) 0.095(5) Uani 1 1 d . . .
C212 C 0.7446(11) 0.3070(9) 0.2433(8) 0.26(3) Uani 1 1 d . . .
H212 H 0.7235 0.2808 0.2366 0.306 Uiso 1 1 calc R . .
C213 C 0.1579(14) 0.1878(7) 0.1990(4) 0.115(7) Uani 1 1 d . . .
C214 C 0.1739(12) 0.0077(7) 0.2306(6) 0.124(7) Uani 1 1 d . . .
H214 H 0.1590 -0.0212 0.2352 0.149 Uiso 1 1 calc R . .
C215 C 0.3666(11) 0.4268(6) 0.1544(5) 0.111(6) Uani 1 1 d . . .
H215 H 0.3572 0.3979 0.1474 0.133 Uiso 1 1 calc R . .
C216 C 0.1595(11) 0.4928(8) 0.1786(4) 0.121(7) Uani 1 1 d . . .
C217 C 0.4566(9) 0.0986(7) 0.4266(5) 0.130(8) Uani 1 1 d . . .
H217 H 0.4493 0.0829 0.4412 0.156 Uiso 1 1 calc R . .
C218 C 0.6637(11) 0.1322(8) 0.4735(5) 0.119(7) Uani 1 1 d . . .
H218 H 0.7023 0.1177 0.4701 0.143 Uiso 1 1 calc R . .
C219 C 0.2150(11) 0.5664(7) 0.2237(4) 0.115(7) Uani 1 1 d . . .
H219 H 0.1968 0.5507 0.2366 0.138 Uiso 1 1 calc R . .
C220 C 0.1606(10) 0.0305(8) 0.2062(6) 0.133(8) Uani 1 1 d . . .
H220 H 0.1346 0.0192 0.1925 0.159 Uiso 1 1 calc R . .
C221 C 0.6087(13) 0.1384(6) 0.4559(4) 0.119(7) Uani 1 1 d . . .
H221 H 0.6050 0.1281 0.4394 0.143 Uiso 1 1 calc R . .
C222 C 0.2726(13) 0.5527(6) 0.2097(4) 0.131(8) Uani 1 1 d . . .
C223 C 0.2190(13) 0.1921(6) 0.1919(4) 0.105(6) Uani 1 1 d . . .
H223 H 0.2534 0.1965 0.2040 0.126 Uiso 1 1 calc R . .
C224 C -0.0823(13) 0.2885(10) 0.3866(5) 0.146(9) Uani 1 1 d . . .
H224 H -0.0707 0.2931 0.3703 0.175 Uiso 1 1 calc R . .
C225 C 0.5330(13) 0.1269(8) 0.3170(6) 0.125(8) Uani 1 1 d . . .
H225 H 0.5122 0.1045 0.3259 0.150 Uiso 1 1 calc R . .
C226 C -0.1465(12) 0.3090(10) 0.4166(8) 0.169(13) Uani 1 1 d . . .
H226 H -0.1828 0.3253 0.4210 0.203 Uiso 1 1 calc R . .
C227 C 0.3603(11) 0.1704(6) 0.4770(3) 0.081(5) Uani 1 1 d . . .
H227 H 0.3485 0.1977 0.4686 0.098 Uiso 1 1 calc R . .
C228 C 0.5113(11) 0.3944(6) 0.1973(4) 0.100(6) Uani 1 1 d . . .
H228 H 0.4667 0.3932 0.1926 0.120 Uiso 1 1 calc R . .
C229 C 0.4056(11) 0.4561(10) 0.1432(4) 0.121(7) Uani 1 1 d . . .
H229 H 0.4238 0.4474 0.1286 0.145 Uiso 1 1 calc R . .
C230 C 0.4681(8) 0.3774(5) 0.2956(4) 0.064(4) Uani 1 1 d . . .
C231 C 0.2787(14) 0.0971(8) 0.4184(6) 0.130(7) Uani 1 1 d . . .
H231 H 0.3207 0.0983 0.4262 0.156 Uiso 1 1 calc R . .
C232 C 0.1177(17) 0.5280(8) 0.1776(4) 0.167(14) Uani 1 1 d . . .
H232 H 0.0881 0.5311 0.1897 0.201 Uiso 1 1 calc R . .
C233 C -0.1229(10) 0.1704(8) 0.4431(4) 0.112(6) Uani 1 1 d . . .
H233 H -0.1430 0.1876 0.4300 0.134 Uiso 1 1 calc R . .
C234 C 0.2275(18) 0.1144(8) 0.4304(4) 0.127(7) Uani 1 1 d . . .
H234 H 0.2364 0.1297 0.4455 0.152 Uiso 1 1 calc R . .
C235 C 0.129(2) 0.1887(8) 0.1535(4) 0.158(11) Uani 1 1 d . . .
H235 H 0.0977 0.1887 0.1400 0.190 Uiso 1 1 calc R . .
C236 C 0.2124(9) 0.0374(8) 0.2452(4) 0.103(6) Uani 1 1 d . . .
H236 H 0.2262 0.0319 0.2618 0.124 Uiso 1 1 calc R . .
C237 C 0.2095(18) 0.0749(8) 0.3856(5) 0.150(9) Uani 1 1 d . . .
H237 H 0.2027 0.0615 0.3699 0.180 Uiso 1 1 calc R . .
C238 C -0.1342(15) 0.3091(10) 0.3940(5) 0.151(11) Uani 1 1 d . . .
H238 H -0.1625 0.3242 0.3823 0.181 Uiso 1 1 calc R . .
C239 C 0.0689(9) 0.4258(7) 0.5463(6) 0.108(9) Uani 1 1 d . . .
H239 H 0.0306 0.4287 0.5543 0.130 Uiso 1 1 calc R . .
C240 C 0.1718(11) 0.3957(7) 0.1798(4) 0.112(7) Uani 1 1 d . . .

loop_
_atom_site_aniso_label
_atom_site_aniso_U_11
_atom_site_aniso_U_22
_atom_site_aniso_U_33
_atom_site_aniso_U_23
_atom_site_aniso_U_13
_atom_site_aniso_U_12
Pd1 0.0991(10) 0.0570(9) 0.0987(10) 0.0050(6) 0.0135(7) 0.0114(7)
Pd2 0.0760(9) 0.0600(9) 0.1040(10) 0.0088(6) 0.0277(7) 0.0022(6)
Pd3 0.0843(10) 0.0575(9) 0.0984(9) -0.0155(6) 0.0068(7) 0.0011(6)
Pd4 0.0847(10) 0.0815(10) 0.0891(9) -0.0010(7) 0.0169(7) -0.0190(7)
Pd5 0.0726(9) 0.0744(9) 0.0775(9) -0.0086(6) 0.0141(6) 0.0014(6)
Pd6 0.0802(9) 0.0676(9) 0.0808(9) 0.0038(6) 0.0170(7) 0.0014(6)
Fe1 0.154(3) 0.067(2) 0.114(2) 0.0225(16) 0.018(2) 0.0461(19)
Fe2 0.0701(19) 0.078(2) 0.139(2) 0.0122(18) 0.0244(17) 0.0030(14)
Fe3 0.100(2) 0.0575(18) 0.159(3) -0.0304(16) -0.0063(19) -0.0089(15)
Fe4 0.092(2) 0.111(2) 0.115(2) -0.0220(17) 0.0267(16) -0.0456(17)
Fe5 0.0732(17) 0.0647(16) 0.0871(17) -0.0180(12) 0.0167(13) 0.0020(12)
Fe6 0.0704(18) 0.087(2) 0.138(2) 0.0044(16) 0.0151(16) 0.0115(14)
P1 0.129(4) 0.059(3) 0.113(4) 0.015(3) 0.032(3) 0.016(3)
P2 0.122(4) 0.087(4) 0.114(4) -0.006(3) -0.001(3) 0.037(3)
P3 0.081(3) 0.069(3) 0.112(4) 0.004(3) 0.034(3) 0.002(2)
P4 0.079(3) 0.069(3) 0.107(3) 0.014(3) 0.029(2) -0.003(2)
P5 0.098(3) 0.057(3) 0.096(3) -0.013(2) 0.001(3) 0.002(2)
P6 0.092(4) 0.072(3) 0.136(4) -0.022(3) -0.008(3) -0.006(3)
P7 0.089(3) 0.090(3) 0.102(3) -0.003(3) 0.021(3) -0.021(3)
P8 0.094(4) 0.081(3) 0.103(3) 0.001(3) 0.018(3) -0.023(3)
P9 0.073(3) 0.082(3) 0.078(3) -0.005(2) 0.013(2) -0.003(2)
P10 0.072(3) 0.080(3) 0.086(3) -0.013(2) 0.017(2) 0.002(2)
P11 0.086(3) 0.080(3) 0.093(3) 0.009(2) 0.015(2) 0.005(2)
P12 0.076(3) 0.077(3) 0.092(3) 0.004(2) 0.019(2) 0.001(2)
S1 0.097(4) 0.086(4) 0.080(3) 0.009(3) 0.016(3) -0.013(3)
S2 0.111(4) 0.059(4) 0.092(3) -0.003(2) 0.022(3) 0.010(3)
S3 0.123(4) 0.092(4) 0.114(5) -0.015(3) 0.024(4) -0.001(3)
S4 0.100(4) 0.116(5) 0.149(5) -0.005(4) 0.026(4) -0.006(4)
S5 0.137(5) 0.157(5) 0.116(4) 0.015(4) 0.037(4) 0.055(4)
S6 0.173(6) 0.102(5) 0.167(6) -0.023(4) 0.022(5) 0.007(5)
F1 0.123(10) 0.159(11) 0.112(8) -0.021(7) 0.028(7) 0.006(8)
F2 0.174(10) 0.095(7) 0.101(7) 0.011(6) 0.031(7) 0.053(7)
F3 0.164(10) 0.122(10) 0.088(6) 0.004(6) 0.019(6) 0.034(7)
F4 0.120(8) 0.101(8) 0.107(7) 0.018(6) 0.029(6) 0.025(7)
F5 0.097(8) 0.146(9) 0.101(7) 0.021(6) 0.022(6) -0.042(7)
F6 0.106(7) 0.107(8) 0.087(6) 0.016(6) 0.011(5) 0.003(6)
F7 0.135(10) 0.184(11) 0.087(7) 0.011(7) 0.010(7) -0.041(9)
F8 0.087(7) 0.168(10) 0.120(9) -0.038(7) 0.016(6) 0.007(6)
F9 0.167(12) 0.129(10) 0.178(12) 0.008(9) 0.027(9) 0.044(9)
F10 0.25(2) 0.22(2) 0.219(18) -0.113(17) -0.028(15) 0.036(15)
F11 0.108(10) 0.206(15) 0.221(14) 0.026(11) 0.041(9) 0.022(10)
F12 0.36(3) 0.36(4) 0.31(3) 0.15(3) -0.18(3) 0.00(3)
F13 0.201(14) 0.218(17) 0.142(10) -0.058(10) 0.035(10) -0.061(12)
F14 0.211(16) 0.162(13) 0.30(2) 0.044(13) 0.059(14) 0.096(13)
F15 0.169(13) 0.222(17) 0.203(15) 0.019(13) 0.024(12) 0.008(11)
F16 0.134(17) 0.94(9) 0.38(4) 0.26(5) 0.14(2) 0.04(3)
F17 0.163(13) 0.204(15) 0.225(15) -0.055(12) 0.002(11) 0.043(11)
F18 0.116(11) 0.172(16) 0.46(3) -0.087(17) 0.011(14) 0.034(10)
O1 0.067(7) 0.051(7) 0.106(9) 0.008(6) 0.004(6) 0.000(5)
O2 0.089(8) 0.047(8) 0.122(9) -0.018(7) 0.026(6) -0.005(6)
O3 0.077(7) 0.037(6) 0.106(8) 0.014(6) 0.015(6) 0.003(5)
O4 0.104(9) 0.069(7) 0.073(8) -0.002(6) 0.030(7) 0.011(6)
O5 0.084(8) 0.069(7) 0.043(6) -0.018(5) 0.008(6) -0.005(5)
O6 0.074(7) 0.053(6) 0.079(7) -0.003(5) 0.015(6) -0.007(5)
O7 0.087(8) 0.075(8) 0.085(8) 0.009(7) 0.018(6) -0.012(6)
O8 0.079(8) 0.087(8) 0.092(8) -0.017(7) 0.003(6) -0.019(6)
O9 0.098(8) 0.065(7) 0.054(7) -0.009(5) 0.016(6) 0.017(5)
O10 0.083(8) 0.055(7) 0.092(8) 0.006(6) 0.013(6) 0.013(6)
O11 0.070(7) 0.063(7) 0.079(8) 0.001(5) 0.001(6) -0.013(5)
O12 0.085(9) 0.083(8) 0.079(8) -0.005(6) 0.032(7) -0.002(6)
O13 0.103(10) 0.081(8) 0.089(7) 0.002(5) 0.018(6) -0.011(6)
O14 0.089(7) 0.076(8) 0.095(7) 0.008(6) 0.021(6) 0.002(7)
O15 0.179(15) 0.27(2) 0.080(9) -0.029(10) -0.012(9) -0.008(14)
O16 0.088(8) 0.078(7) 0.088(7) 0.006(6) 0.009(6) 0.017(6)
O17 0.108(9) 0.094(9) 0.078(7) -0.012(6) 0.015(6) -0.026(7)
O18 0.098(9) 0.075(8) 0.101(8) -0.006(6) 0.009(6) 0.006(7)
O19 0.165(14) 0.194(16) 0.140(12) 0.006(11) -0.049(11) -0.027(12)
O20 0.121(9) 0.085(10) 0.077(7) -0.013(6) 0.011(6) 0.006(7)
O21 0.114(9) 0.081(8) 0.135(10) 0.014(7) 0.008(7) 0.025(7)
O22 0.117(10) 0.186(15) 0.105(9) -0.032(9) 0.008(7) -0.026(10)
O23 0.098(9) 0.169(12) 0.067(8) -0.039(7) -0.007(6) -0.025(8)
O24 0.091(10) 0.30(2) 0.116(10) 0.018(11) 0.068(9) 0.001(11)
O25 0.169(12) 0.069(9) 0.159(11) -0.003(8) -0.008(9) -0.018(9)
O26 0.168(13) 0.103(11) 0.159(12) 0.021(9) 0.014(10) 0.041(9)
O27 0.148(13) 0.078(9) 0.252(18) -0.009(10) 0.034(12) -0.017(9)
O28 0.185(13) 0.096(9) 0.115(10) 0.036(8) -0.053(9) -0.027(8)
O29 0.157(14) 0.177(15) 0.164(13) 0.002(11) 0.077(11) 0.013(11)
O30 0.28(3) 0.187(19) 0.45(4) 0.15(2) 0.25(3) 0.138(19)
N1 0.083(10) 0.045(8) 0.089(11) 0.023(9) 0.016(7) 0.016(8)
N2 0.071(10) 0.051(9) 0.087(11) -0.009(7) 0.016(8) 0.006(9)
N3 0.063(10) 0.055(8) 0.078(12) -0.005(7) 0.016(8) -0.012(7)
N4 0.062(11) 0.121(12) 0.085(10) 0.007(9) 0.016(11) -0.015(9)
N5 0.068(10) 0.078(15) 0.079(10) -0.012(8) 0.009(8) -0.001(7)
N6 0.090(10) 0.086(13) 0.115(11) -0.006(12) 0.009(8) 0.007(10)
N7 0.119(17) 0.083(10) 0.039(9) -0.027(7) 0.000(8) -0.020(8)
N8 0.115(15) 0.100(11) 0.081(11) -0.007(8) 0.009(12) -0.039(9)
N9 0.075(9) 0.058(11) 0.073(10) 0.000(9) 0.021(7) 0.007(7)
N10 0.094(10) 0.069(12) 0.063(10) -0.003(7) 0.013(8) -0.006(8)
N11 0.057(8) 0.050(8) 0.084(11) -0.004(8) -0.004(8) 0.020(8)
N12 0.079(10) 0.051(9) 0.082(9) -0.004(10) 0.012(8) -0.002(8)
C1 0.13(2) 0.100(17) 0.075(12) -0.023(12) 0.019(13) -0.046(16)
C2 0.055(11) 0.062(13) 0.080(16) -0.035(12) 0.010(10) 0.005(10)
C3 0.072(11) 0.053(12) 0.069(13) 0.004(9) 0.009(9) -0.011(10)
C4 0.11(3) 0.076(16) 0.29(4) 0.00(2) -0.03(3) -0.008(15)
C5 0.20(3) 0.12(3) 0.17(3) 0.04(2) 0.01(2) 0.06(2)
C6 0.12(2) 0.22(3) 0.20(3) -0.16(3) 0.06(2) -0.11(2)
C7 0.18(2) 0.10(2) 0.14(2) -0.003(16) 0.030(17) 0.045(18)
C8 0.33(5) 0.23(4) 0.18(3) -0.06(3) -0.16(3) 0.13(3)
C9 0.16(2) 0.075(17) 0.14(2) -0.001(14) 0.001(18) 0.053(16)
C10 0.114(15) 0.058(15) 0.12(2) -0.003(12) 0.024(11) -0.009(11)
C12 0.14(3) 0.11(2) 0.40(6) 0.15(3) 0.12(3) 0.09(2)
C13 0.71(9) 0.10(2) 0.43(5) -0.18(3) -0.52(7) 0.23(4)
C14 0.48(8) 0.06(2) 1.7(2) -0.26(6) 0.86(13) -0.16(3)
C15 0.24(3) 0.095(19) 0.15(2) 0.033(15) 0.08(2) 0.04(2)
C16 0.077(15) 0.23(3) 0.063(14) -0.078(16) 0.028(11) -0.049(17)
C17 0.078(11) 0.052(10) 0.080(13) 0.021(13) 0.019(10) 0.014(9)
C18 0.070(11) 0.083(16) 0.056(11) 0.002(10) 0.032(10) -0.018(10)
C19 0.10(2) 0.13(2) 0.20(2) 0.00(2) 0.057(16) -0.008(15)
C20 0.056(12) 0.104(14) 0.088(15) 0.010(11) -0.010(13) 0.005(10)
C21 0.071(13) 0.072(13) 0.127(15) 0.002(11) 0.030(12) -0.001(11)
C22 0.075(12) 0.10(2) 0.062(12) -0.034(15) -0.015(10) -0.004(11)
C23 0.061(12) 0.045(9) 0.089(14) -0.006(9) -0.001(9) 0.001(8)
C24 0.067(15) 0.092(13) 0.090(18) -0.001(10) 0.022(11) -0.018(10)
C25 0.065(11) 0.041(13) 0.111(17) 0.016(10) 0.043(11) 0.023(9)
C26 0.083(15) 0.108(19) 0.23(3) 0.053(19) -0.025(18) -0.035(16)
C27 0.13(2) 0.055(10) 0.031(10) -0.020(7) -0.012(16) -0.015(9)
C28 0.18(3) 0.17(3) 0.19(4) -0.05(2) 0.06(3) 0.05(3)
C29 0.077(13) 0.029(11) 0.105(15) -0.011(11) 0.021(13) 0.003(10)
C30 0.062(13) 0.049(11) 0.105(14) 0.004(12) 0.016(10) -0.003(10)
C31 0.091(14) 0.053(14) 0.087(12) 0.008(11) -0.009(11) -0.008(11)
C32 0.20(3) 0.14(2) 0.17(2) 0.077(18) 0.02(2) -0.07(2)
C33 0.080(12) 0.066(15) 0.066(12) -0.008(11) 0.000(11) 0.004(11)
C34 0.118(19) 0.070(12) 0.064(11) 0.007(10) 0.005(13) 0.014(10)
C35 0.068(13) 0.087(13) 0.13(2) 0.005(12) 0.044(16) -0.020(9)
C36 0.102(16) 0.085(12) 0.066(10) 0.012(10) 0.028(13) 0.019(11)
C37 0.055(12) 0.21(3) 0.113(16) 0.054(19) -0.001(12) -0.032(14)
C38 0.063(11) 0.063(14) 0.121(16) -0.003(12) -0.002(12) -0.006(10)
C39 0.088(13) 0.028(11) 0.116(17) 0.002(9) 0.022(13) -0.023(11)
C40 0.084(15) 0.071(11) 0.058(12) -0.011(8) 0.001(14) -0.023(9)
C41 0.071(12) 0.102(19) 0.093(15) 0.018(14) 0.016(10) -0.010(11)
C42 0.077(12) 0.077(13) 0.066(11) -0.009(10) 0.010(9) -0.010(12)
C43 0.108(17) 0.090(13) 0.066(11) 0.005(10) 0.012(13) 0.002(11)
C44 0.142(19) 0.051(11) 0.106(14) 0.011(10) 0.049(15) 0.028(13)
C45 0.078(12) 0.068(11) 0.077(13) 0.018(9) 0.015(11) -0.001(9)
C46 0.26(4) 0.17(3) 0.17(3) -0.02(2) -0.07(3) 0.12(3)
C47 0.15(2) 0.034(11) 0.28(3) 0.029(14) 0.09(2) 0.008(14)
C48 0.09(2) 0.15(2) 0.25(4) 0.08(2) 0.10(2) 0.034(18)
C49 0.088(18) 0.078(19) 0.40(6) -0.04(3) 0.06(3) -0.011(14)
C50 0.13(2) 0.13(3) 0.20(3) -0.05(2) -0.03(2) 0.001(19)
C51 0.070(12) 0.061(11) 0.070(11) 0.001(9) 0.029(11) 0.004(9)
C52 0.053(10) 0.099(16) 0.105(13) -0.026(12) 0.027(9) -0.023(10)
C53 0.081(12) 0.033(11) 0.101(14) -0.011(9) 0.026(11) 0.004(9)
C54 0.068(11) 0.112(16) 0.071(10) 0.008(12) 0.032(8) 0.014(10)
C55 0.143(18) 0.088(15) 0.082(13) -0.008(13) 0.029(13) -0.014(16)
C56 0.047(10) 0.092(19) 0.062(12) -0.014(12) 0.013(8) 0.010(10)
C57 0.121(16) 0.077(17) 0.126(19) 0.036(17) 0.054(13) -0.012(11)
C58 0.096(15) 0.081(18) 0.114(17) -0.021(11) -0.001(13) 0.030(11)
C59 0.083(12) 0.090(13) 0.081(11) -0.009(12) -0.002(10) 0.015(11)
C60 0.138(18) 0.105(14) 0.077(13) 0.016(11) 0.037(15) -0.040(13)
C61 0.109(15) 0.15(2) 0.065(14) 0.002(13) 0.016(10) -0.027(13)
C62 0.081(12) 0.039(11) 0.078(11) 0.011(12) -0.004(9) -0.001(11)
C63 0.075(12) 0.061(12) 0.095(13) -0.006(10) 0.026(12) 0.008(11)
C64 0.067(13) 0.12(2) 0.059(10) -0.016(11) 0.020(10) 0.028(11)
C65 0.092(16) 0.082(13) 0.106(15) -0.022(11) 0.025(14) 0.002(11)
C66 0.081(15) 0.140(18) 0.108(15) -0.007(15) 0.042(11) -0.021(14)
C67 0.115(17) 0.062(13) 0.085(17) -0.004(10) 0.008(12) 0.005(12)
C68 0.094(14) 0.054(11) 0.076(13) -0.010(9) 0.014(10) 0.019(11)
C69 0.100(16) 0.077(13) 0.119(18) -0.031(13) 0.007(14) -0.024(10)
C70 0.066(16) 0.055(11) 0.094(19) -0.015(10) -0.023(15) -0.009(9)
C71 0.093(15) 0.136(19) 0.132(19) 0.074(18) 0.048(15) 0.013(12)
C72 0.039(9) 0.093(15) 0.078(13) -0.005(10) 0.010(8) -0.003(8)
C73 0.18(3) 0.094(17) 0.142(19) 0.013(14) 0.001(18) 0.054(19)
C74 0.30(4) 0.17(3) 0.27(3) -0.15(3) -0.18(3) 0.17(3)
C75 0.09(2) 0.071(14) 0.18(3) 0.035(16) 0.024(17) 0.056(11)
C76 0.13(2) 0.061(17) 0.33(4) -0.08(3) -0.07(3) 0.040(15)
C77 0.21(3) 0.11(2) 0.097(17) 0.013(14) 0.046(17) 0.014(18)
C78 0.12(2) 0.087(17) 0.23(3) -0.023(16) 0.01(3) 0.048(17)
C79 0.16(2) 0.089(14) 0.078(13) 0.008(11) 0.056(17) 0.020(14)
C80 0.115(17) 0.15(2) 0.141(17) 0.049(17) 0.025(15) 0.002(16)
C81 0.17(2) 0.074(13) 0.11(2) -0.018(12) -0.062(19) -0.006(12)
C82 0.16(2) 0.14(2) 0.19(2) 0.069(19) 0.056(19) 0.093(18)
C83 0.12(2) 0.072(15) 0.22(3) 0.004(15) 0.00(3) 0.015(15)
C84 0.13(2) 0.21(3) 0.12(2) -0.06(2) 0.044(17) -0.02(2)
C85 0.085(13) 0.087(14) 0.131(15) -0.054(15) 0.000(12) -0.006(12)
C86 0.107(14) 0.052(12) 0.110(17) -0.014(10) 0.009(12) -0.004(11)
C87 0.050(10) 0.079(12) 0.137(19) 0.045(15) 0.003(10) 0.014(9)
C88 0.130(19) 0.114(18) 0.163(19) -0.011(15) 0.046(16) -0.072(15)
C89 0.087(16) 0.15(2) 0.086(16) -0.047(15) 0.035(14) -0.045(17)
C90 0.062(10) 0.048(11) 0.101(13) -0.040(11) 0.038(10) -0.006(9)
C91 0.128(15) 0.060(14) 0.082(12) -0.015(15) 0.006(10) -0.016(11)
C92 0.092(15) 0.043(9) 0.051(10) -0.009(9) 0.019(12) 0.030(9)
C93 0.20(4) 0.15(3) 0.19(3) -0.02(2) 0.04(3) -0.10(2)
C94 0.097(15) 0.091(13) 0.065(13) 0.014(10) 0.022(11) 0.000(12)
C95 0.091(14) 0.089(14) 0.123(16) 0.017(13) 0.051(14) 0.030(10)
C96 0.15(2) 0.111(17) 0.13(2) 0.002(15) -0.011(19) -0.023(16)
C97 0.17(3) 0.110(17) 0.13(2) 0.015(14) 0.001(16) 0.065(16)
C98 0.117(18) 0.15(2) 0.142(18) 0.040(18) -0.010(15) 0.083(15)
C99 0.063(15) 0.071(15) 0.31(3) -0.008(17) 0.01(2) 0.038(13)
C100 0.083(19) 0.110(16) 0.115(17) -0.016(13) 0.006(15) 0.013(12)
C101 0.13(2) 0.18(3) 0.16(2) -0.019(19) 0.03(2) -0.07(2)
C102 0.08(2) 0.17(2) 0.24(4) -0.04(2) 0.01(2) -0.013(16)
C103 0.14(2) 0.068(15) 0.25(4) 0.02(2) 0.07(2) 0.004(13)
C104 0.110(15) 0.093(14) 0.075(16) 0.000(11) 0.006(13) -0.017(11)
C105 0.090(13) 0.13(2) 0.044(12) 0.017(11) -0.006(9) -0.014(12)
C106 0.063(11) 0.057(12) 0.076(11) 0.007(12) 0.001(9) -0.013(10)
C107 0.10(2) 0.16(3) 0.28(4) 0.09(3) 0.02(2) -0.03(2)
C108 0.070(14) 0.036(10) 0.118(19) 0.010(11) -0.001(15) -0.012(8)
C109 0.108(15) 0.108(18) 0.084(14) -0.015(16) 0.009(10) -0.045(13)
C110 0.104(14) 0.030(10) 0.093(14) -0.008(11) 0.033(14) 0.003(9)
C111 0.087(17) 0.079(13) 0.111(17) 0.005(12) 0.005(13) -0.032(10)
C112 0.121(16) 0.064(14) 0.102(16) 0.013(11) 0.029(13) -0.017(11)
C113 0.14(2) 0.14(2) 0.126(17) 0.043(18) 0.006(16) 0.026(19)
C114 0.180(19) 0.053(13) 0.081(12) -0.036(12) 0.006(12) 0.007(13)
C115 0.133(18) 0.062(13) 0.21(2) 0.023(15) 0.046(15) 0.047(13)
C116 0.122(16) 0.090(14) 0.108(15) -0.010(11) 0.046(14) -0.010(13)
C117 0.111(16) 0.107(16) 0.143(18) 0.075(17) 0.056(16) -0.004(14)
C118 0.10(2) 0.122(19) 0.22(3) 0.04(2) -0.01(2) -0.004(15)
C119 0.095(15) 0.109(15) 0.086(12) 0.002(13) 0.039(12) 0.040(13)
C120 0.059(14) 0.090(19) 0.158(18) -0.062(15) -0.036(13) 0.022(12)
C121 0.062(14) 0.069(12) 0.16(3) 0.011(11) 0.049(14) -0.026(9)
C122 0.094(14) 0.078(13) 0.081(12) -0.023(9) 0.000(12) 0.003(11)
C123 0.095(14) 0.097(13) 0.080(14) 0.010(10) 0.026(13) -0.022(11)
C124 0.15(3) 0.033(13) 0.27(4) 0.000(16) 0.12(3) 0.007(15)
C125 0.104(15) 0.084(19) 0.091(13) -0.028(12) 0.006(12) -0.017(12)
C126 0.25(4) 0.092(17) 0.070(12) -0.036(13) 0.056(17) -0.10(2)
C127 0.050(12) 0.21(3) 0.073(12) -0.005(14) -0.014(10) 0.004(14)
C128 0.066(11) 0.071(14) 0.077(11) -0.006(9) 0.021(9) -0.009(9)
C129 0.070(12) 0.086(16) 0.088(12) -0.032(11) 0.028(9) 0.016(10)
C130 0.089(16) 0.084(12) 0.080(15) 0.012(10) 0.026(11) -0.017(10)
C131 0.17(2) 0.119(17) 0.116(16) 0.045(14) 0.031(16) 0.101(16)
C132 0.082(16) 0.074(13) 0.114(14) 0.055(11) 0.004(11) -0.016(10)
C133 0.20(3) 0.13(2) 0.11(2) 0.002(17) 0.015(17) -0.046(19)
C134 0.071(14) 0.125(16) 0.083(13) -0.009(14) 0.011(11) 0.016(13)
C135 0.109(18) 0.041(12) 0.18(2) -0.003(12) -0.068(17) 0.013(12)
C136 0.069(12) 0.115(19) 0.14(2) 0.056(19) 0.020(12) -0.016(11)
C137 0.075(12) 0.051(12) 0.114(18) -0.001(13) 0.016(10) -0.017(8)
C138 0.088(13) 0.113(19) 0.093(14) 0.016(18) 0.025(10) -0.006(12)
C139 0.124(18) 0.084(13) 0.072(13) -0.032(10) 0.011(11) 0.005(13)
C140 0.089(17) 0.15(2) 0.19(3) -0.032(19) 0.069(18) -0.040(17)
C141 0.18(2) 0.068(14) 0.066(12) -0.024(10) 0.036(16) 0.001(14)
C142 0.080(12) 0.073(17) 0.075(15) 0.008(10) 0.022(9) 0.009(9)
C143 0.084(13) 0.075(16) 0.073(13) 0.008(10) 0.005(11) -0.005(9)
C144 0.15(2) 0.098(15) 0.079(15) 0.006(13) 0.014(17) -0.004(15)
C145 0.153(19) 0.072(13) 0.087(14) -0.028(12) 0.048(14) -0.018(11)
C146 0.046(15) 0.20(4) 0.21(3) -0.09(2) 0.046(16) 0.010(16)
C147 0.095(14) 0.070(12) 0.118(17) 0.013(14) -0.026(16) -0.026(10)
C148 0.080(13) 0.100(14) 0.102(17) -0.009(12) 0.001(12) -0.049(11)
C149 0.24(3) 0.20(3) 0.13(2) 0.06(2) -0.06(2) -0.12(3)
C150 0.13(2) 0.068(12) 0.075(15) -0.002(10) 0.032(12) 0.031(11)
C151 0.055(10) 0.086(13) 0.083(13) -0.007(13) 0.006(9) 0.003(9)
C152 0.099(17) 0.10(2) 0.147(19) 0.033(16) 0.011(15) -0.036(15)
C153 0.092(17) 0.089(15) 0.142(16) -0.021(13) 0.020(13) 0.008(13)
C154 0.117(16) 0.12(2) 0.071(12) -0.028(12) 0.017(12) 0.003(14)
C155 0.13(2) 0.105(16) 0.11(2) -0.020(14) 0.055(15) -0.022(13)
C156 0.13(2) 0.068(14) 0.18(2) 0.041(16) 0.057(15) -0.002(12)
C157 0.106(14) 0.066(13) 0.079(13) -0.011(12) 0.029(11) 0.007(11)
C158 0.130(16) 0.060(13) 0.108(14) -0.014(11) 0.038(13) 0.037(11)
C159 0.062(11) 0.068(16) 0.113(19) -0.005(15) 0.007(11) -0.032(9)
C160 0.130(19) 0.103(17) 0.095(17) -0.016(15) 0.019(13) -0.021(15)
C161 0.16(2) 0.12(2) 0.13(2) 0.06(2) -0.016(16) -0.042(16)
C162 0.14(2) 0.046(12) 0.124(18) 0.009(13) -0.004(16) -0.020(11)
C163 0.18(2) 0.078(17) 0.090(14) 0.017(13) 0.027(14) -0.039(15)
C164 0.104(16) 0.050(11) 0.102(13) -0.017(10) 0.016(10) -0.019(11)
C165 0.114(18) 0.114(17) 0.086(19) 0.011(12) -0.016(12) -0.010(14)
C166 0.20(3) 0.075(14) 0.069(14) -0.028(11) 0.054(14) 0.019(16)
C167 0.16(2) 0.107(16) 0.086(13) -0.018(13) 0.071(18) -0.072(17)
C168 0.099(12) 0.026(9) 0.100(14) -0.009(10) 0.016(13) 0.003(8)
C169 0.105(15) 0.052(11) 0.098(15) -0.032(11) 0.003(11) -0.003(11)
C170 0.103(15) 0.065(14) 0.134(15) -0.008(12) -0.009(11) 0.009(13)
C171 0.073(12) 0.053(10) 0.096(13) 0.026(10) 0.032(12) 0.005(9)
C172 0.118(14) 0.049(13) 0.092(13) -0.019(10) 0.000(12) -0.005(10)
C173 0.084(12) 0.090(17) 0.085(14) -0.017(11) 0.026(9) 0.022(10)
C174 0.098(16) 0.083(13) 0.079(16) 0.010(10) -0.002(11) 0.021(12)
C175 0.075(13) 0.067(10) 0.050(12) 0.000(8) 0.008(12) -0.014(9)
C176 0.087(15) 0.065(12) 0.156(17) 0.009(11) 0.059(14) 0.003(13)
C177 0.20(2) 0.098(19) 0.103(17) -0.012(13) 0.071(15) 0.019(17)
C178 0.080(12) 0.085(15) 0.067(10) -0.014(10) 0.025(9) 0.016(9)
C179 0.120(19) 0.13(2) 0.15(2) -0.08(2) 0.096(18) -0.059(17)
C180 0.19(2) 0.101(16) 0.103(16) -0.015(17) 0.076(15) 0.035(14)
C181 0.111(16) 0.119(19) 0.098(16) -0.017(13) 0.019(13) -0.004(14)
C182 0.112(15) 0.064(16) 0.18(2) -0.035(13) 0.016(16) -0.003(12)
C183 0.122(15) 0.044(11) 0.116(14) -0.006(13) 0.007(14) 0.013(12)
C184 0.083(14) 0.12(2) 0.22(2) -0.06(2) -0.073(17) 0.002(13)
C185 0.081(12) 0.034(10) 0.143(19) -0.020(11) 0.059(12) -0.005(10)
C186 0.18(2) 0.081(17) 0.12(2) 0.008(16) 0.034(14) 0.039(15)
C187 0.094(14) 0.041(12) 0.16(2) 0.028(14) 0.013(14) 0.017(10)
C188 0.088(14) 0.082(14) 0.090(12) 0.008(10) 0.011(12) -0.001(12)
C189 0.092(13) 0.082(14) 0.100(13) -0.045(12) 0.029(10) -0.010(11)
C190 0.120(19) 0.109(16) 0.138(18) -0.045(15) 0.017(18) -0.054(15)
C191 0.051(13) 0.131(18) 0.23(3) -0.010(17) -0.008(18) 0.019(12)
C192 0.078(13) 0.085(14) 0.149(16) 0.041(12) -0.007(13) -0.023(13)
C193 0.074(14) 0.132(17) 0.115(19) 0.023(14) 0.015(13) -0.004(12)
C194 0.071(15) 0.063(11) 0.151(18) -0.001(11) 0.032(14) 0.000(9)
C195 0.136(19) 0.085(15) 0.16(3) -0.005(14) 0.061(16) 0.029(14)
C196 0.11(3) 0.17(3) 0.34(6) 0.07(4) 0.09(4) 0.08(3)
C197 0.143(17) 0.026(12) 0.115(15) 0.018(12) 0.007(13) -0.008(11)
C198 0.054(14) 0.090(16) 0.15(2) 0.049(16) -0.015(13) -0.022(11)
C199 0.116(16) 0.078(13) 0.128(19) 0.017(11) 0.027(13) 0.041(12)
C200 0.108(14) 0.09(2) 0.089(15) 0.029(12) 0.018(11) 0.021(12)
C201 0.140(18) 0.12(2) 0.098(15) 0.034(15) -0.022(13) 0.040(13)
C202 0.11(2) 0.113(16) 0.134(18) 0.010(13) 0.064(15) -0.014(13)
C203 0.120(17) 0.16(2) 0.091(14) 0.003(13) 0.007(13) 0.000(17)
C204 0.101(16) 0.116(17) 0.122(17) 0.010(12) -0.005(16) -0.028(14)
C205 0.064(11) 0.059(18) 0.12(2) 0.052(15) 0.011(11) -0.011(10)
C206 0.080(15) 0.128(17) 0.103(18) -0.030(13) 0.013(12) -0.009(13)
C207 0.11(2) 0.113(16) 0.090(13) 0.006(13) 0.044(12) -0.018(13)
C208 0.26(3) 0.013(11) 0.18(2) -0.025(12) 0.04(2) 0.056(14)
C209 0.14(2) 0.071(12) 0.092(15) -0.005(11) 0.051(12) 0.019(13)
C210 0.055(12) 0.116(18) 0.24(3) -0.12(2) 0.032(15) -0.035(13)
C211 0.133(17) 0.076(13) 0.080(13) 0.015(10) 0.021(12) -0.017(12)
C212 0.068(16) 0.18(2) 0.54(6) -0.30(4) 0.16(3) -0.062(16)
C213 0.133(19) 0.107(16) 0.095(15) -0.045(11) -0.051(15) 0.041(14)
C214 0.143(19) 0.048(13) 0.19(2) -0.038(17) 0.035(17) 0.007(14)
C215 0.142(17) 0.056(12) 0.132(19) 0.014(14) -0.014(15) -0.004(13)
C216 0.135(18) 0.13(2) 0.092(15) 0.026(13) -0.016(13) 0.073(16)
C217 0.116(16) 0.040(14) 0.24(3) -0.042(15) 0.052(15) -0.010(10)
C218 0.089(16) 0.129(18) 0.139(19) 0.036(17) 0.016(15) 0.007(12)
C219 0.154(19) 0.065(16) 0.126(15) -0.010(12) 0.016(14) 0.047(12)
C220 0.113(16) 0.074(17) 0.20(3) -0.042(17) -0.037(16) 0.000(13)
C221 0.14(2) 0.078(13) 0.144(18) 0.002(12) 0.049(19) 0.040(13)
C222 0.21(3) 0.040(12) 0.139(17) 0.033(12) -0.010(17) 0.013(14)
C223 0.14(2) 0.082(14) 0.088(19) -0.033(10) -0.019(14) 0.019(13)
C224 0.089(17) 0.18(2) 0.17(3) -0.01(2) 0.038(19) 0.011(16)
C225 0.107(18) 0.085(17) 0.19(3) 0.021(17) 0.069(18) 0.005(15)
C226 0.097(18) 0.18(3) 0.21(3) -0.06(2) -0.09(2) 0.038(17)
C227 0.082(15) 0.074(12) 0.091(12) 0.022(10) 0.022(11) -0.016(13)
C228 0.141(18) 0.079(13) 0.080(14) -0.017(11) 0.003(16) 0.022(13)
C229 0.18(2) 0.095(18) 0.095(14) 0.024(16) 0.037(14) -0.020(16)
C230 0.089(14) 0.036(10) 0.075(14) -0.009(10) 0.052(12) 0.006(10)
C231 0.13(2) 0.098(16) 0.16(2) -0.020(15) 0.00(2) -0.013(15)
C232 0.34(4) 0.101(17) 0.060(13) 0.019(12) -0.007(16) 0.15(3)
C233 0.068(14) 0.114(17) 0.156(17) -0.005(14) 0.023(14) -0.018(12)
C234 0.14(2) 0.125(19) 0.115(16) -0.006(13) 0.01(2) 0.000(18)
C235 0.26(4) 0.118(19) 0.087(17) -0.011(13) -0.06(2) 0.00(2)
C236 0.120(15) 0.060(14) 0.131(15) -0.049(15) 0.020(12) -0.033(11)
C237 0.14(3) 0.16(2) 0.15(2) -0.056(16) 0.06(2) 0.020(19)
C238 0.17(3) 0.21(3) 0.074(15) 0.003(16) -0.014(17) 0.05(2)
C239 0.055(12) 0.100(15) 0.17(3) -0.005(15) -0.005(15) 0.044(12)
C240 0.154(18) 0.061(15) 0.112(16) -0.020(11) -0.043(13) 0.047(13)

loop_
_atom_type_symbol
_atom_type_description
_atom_type_scat_dispersion_real
_atom_type_scat_dispersion_imag
_atom_type_scat_source
C C 0.0181 0.0091 'International Tables Vol C Tables 4.2.6.8 and 6.1.1.4'
H H 0.0000 0.0000 'International Tables Vol C Tables 4.2.6.8 and 6.1.1.4'
N N 0.0311 0.0180 'International Tables Vol C Tables 4.2.6.8 and 6.1.1.4'
O O 0.0492 0.0322 'International Tables Vol C Tables 4.2.6.8 and 6.1.1.4'
Pd Pd 0.1215 3.9337 'International Tables Vol C Tables 4.2.6.8 and 6.1.1.4'
Fe Fe -1.1336 3.1974 'International Tables Vol C Tables 4.2.6.8 and 6.1.1.4'
P P 0.2955 0.4335 'International Tables Vol C Tables 4.2.6.8 and 6.1.1.4'
S S 0.3331 0.5567 'International Tables Vol C Tables 4.2.6.8 and 6.1.1.4'
F F 0.0727 0.0534 'International Tables Vol C Tables 4.2.6.8 and 6.1.1.4'

loop_
_geom_angle_atom_site_label_1
_geom_angle_atom_site_label_2
_geom_angle_atom_site_label_3
_geom_angle
_geom_angle_site_symmetry_1
_geom_angle_site_symmetry_3
_geom_angle_publ_flag
N1 Pd1 O1 86.8(4) . . ?
N1 Pd1 P1 89.3(3) . . ?
O1 Pd1 P1 171.6(3) . . ?
N1 Pd1 P2 171.5(4) . . ?
O1 Pd1 P2 88.3(3) . . ?
P1 Pd1 P2 96.4(2) . . ?
N3 Pd2 O3 86.8(4) . . ?
N3 Pd2 P3 91.3(3) . . ?
O3 Pd2 P3 172.9(3) . . ?
N3 Pd2 P4 169.3(4) . . ?
O3 Pd2 P4 87.0(3) . . ?
P3 Pd2 P4 95.83(16) . . ?
O5 Pd3 N5 88.6(4) . . ?
O5 Pd3 P6 170.3(3) . . ?
N5 Pd3 P6 90.3(3) . . ?
O5 Pd3 P5 86.2(3) . . ?
N5 Pd3 P5 172.1(4) . . ?
P6 Pd3 P5 95.83(16) . . ?
O7 Pd4 N7 87.4(5) . . ?
O7 Pd4 P8 171.6(3) . . ?
N7 Pd4 P8 90.5(4) . . ?
O7 Pd4 P7 86.7(3) . . ?
N7 Pd4 P7 169.5(5) . . ?
P8 Pd4 P7 96.49(17) . . ?
O9 Pd5 N9 86.0(4) . . ?
O9 Pd5 P10 168.9(3) . . ?
N9 Pd5 P10 92.0(3) . . ?
O9 Pd5 P9 88.6(3) . . ?
N9 Pd5 P9 169.3(4) . . ?
P10 Pd5 P9 95.07(15) . . ?
O11 Pd6 N11 86.0(4) . . ?
O11 Pd6 P12 168.8(3) . . ?
N11 Pd6 P12 92.1(3) . . ?
O11 Pd6 P11 87.7(3) . . ?
N11 Pd6 P11 166.0(4) . . ?
P12 Pd6 P11 96.51(16) . . ?
C232 Fe1 C222 139.3(10) . . ?
C232 Fe1 C131 65.8(9) . . ?
C222 Fe1 C131 110.6(9) . . ?
C232 Fe1 C15 142.4(12) . . ?
C222 Fe1 C15 68.8(9) . . ?
C131 Fe1 C15 138.3(11) . . ?
C232 Fe1 C98 37.9(8) . . ?
C222 Fe1 C98 176.0(9) . . ?
C131 Fe1 C98 66.1(8) . . ?
C15 Fe1 C98 115.1(11) . . ?
C232 Fe1 C216 39.5(8) . . ?
C222 Fe1 C216 109.1(7) . . ?
C131 Fe1 C216 41.9(8) . . ?
C15 Fe1 C216 177.9(10) . . ?
C98 Fe1 C216 67.0(8) . . ?
C232 Fe1 C115 175.5(9) . . ?
C222 Fe1 C115 43.7(8) . . ?
C131 Fe1 C115 110.5(10) . . ?
C15 Fe1 C115 38.9(9) . . ?
C98 Fe1 C115 138.9(10) . . ?
C216 Fe1 C115 139.3(9) . . ?
C232 Fe1 C219 111.5(9) . . ?
C222 Fe1 C219 43.7(8) . . ?
C131 Fe1 C219 140.3(8) . . ?
C15 Fe1 C219 69.5(9) . . ?
C98 Fe1 C219 137.5(10) . . ?
C216 Fe1 C219 109.2(8) . . ?
C115 Fe1 C219 72.9(9) . . ?
C232 Fe1 C208 115.1(11) . . ?
C222 Fe1 C208 69.6(9) . . ?
C131 Fe1 C208 178.6(11) . . ?
C15 Fe1 C208 40.4(8) . . ?
C98 Fe1 C208 113.8(10) . . ?
C216 Fe1 C208 139.5(11) . . ?
C115 Fe1 C208 68.6(10) . . ?
C219 Fe1 C208 40.7(8) . . ?
C232 Fe1 C82 66.8(10) . . ?
C222 Fe1 C82 137.4(11) . . ?
C131 Fe1 C82 39.1(7) . . ?
C15 Fe1 C82 112.0(10) . . ?
C98 Fe1 C82 41.2(8) . . ?
C216 Fe1 C82 69.4(9) . . ?
C115 Fe1 C82 108.7(10) . . ?
C219 Fe1 C82 178.3(11) . . ?
C208 Fe1 C82 139.9(9) . . ?
C212 Fe2 C21 105.9(10) . . ?
C212 Fe2 C192 43.9(9) . . ?
C21 Fe2 C192 108.1(8) . . ?
C212 Fe2 C176 73.4(9) . . ?
C21 Fe2 C176 136.2(8) . . ?
C192 Fe2 C176 41.1(7) . . ?
C212 Fe2 C156 42.5(8) . . ?
C21 Fe2 C156 141.4(11) . . ?
C192 Fe2 C156 66.8(8) . . ?
C176 Fe2 C156 66.1(8) . . ?
C212 Fe2 C47 102.5(12) . . ?
C21 Fe2 C47 44.7(7) . . ?
C192 Fe2 C47 135.8(11) . . ?
C176 Fe2 C47 175.9(11) . . ?
C156 Fe2 C47 110.7(9) . . ?
C212 Fe2 C26 137.6(13) . . ?
C21 Fe2 C26 69.2(8) . . ?
C192 Fe2 C26 177.0(10) . . ?
C176 Fe2 C26 140.0(11) . . ?
C156 Fe2 C26 116.1(11) . . ?
C47 Fe2 C26 43.3(9) . . ?
C212 Fe2 C198 136.6(9) . . ?
C21 Fe2 C198 37.9(6) . . ?
C192 Fe2 C198 112.7(8) . . ?
C176 Fe2 C198 114.0(9) . . ?
C156 Fe2 C198 179.1(11) . . ?
C47 Fe2 C198 69.1(9) . . ?
C26 Fe2 C198 64.4(10) . . ?
C212 Fe2 C153 73.0(9) . . ?
C21 Fe2 C153 175.4(8) . . ?
C192 Fe2 C153 67.9(7) . . ?
C176 Fe2 C153 39.2(6) . . ?
C156 Fe2 C153 39.9(7) . . ?
C47 Fe2 C153 139.8(9) . . ?
C26 Fe2 C153 114.7(8) . . ?
C198 Fe2 C153 140.7(10) . . ?
C212 Fe2 C73 173.0(12) . . ?
C21 Fe2 C73 67.2(10) . . ?
C192 Fe2 C73 138.2(10) . . ?
C176 Fe2 C73 112.3(10) . . ?
C156 Fe2 C73 142.9(12) . . ?
C47 Fe2 C73 71.7(10) . . ?
C26 Fe2 C73 39.9(9) . . ?
C198 Fe2 C73 38.0(8) . . ?
C153 Fe2 C73 114.0(11) . . ?
C182 Fe3 C210 138.0(10) . . ?
C182 Fe3 C220 41.7(8) . . ?
C210 Fe3 C220 177.2(12) . . ?
C182 Fe3 C236 69.1(8) . . ?
C210 Fe3 C236 113.9(10) . . ?
C220 Fe3 C236 68.8(8) . . ?
C182 Fe3 C172 41.9(7) . . ?
C210 Fe3 C172 111.4(7) . . ?
C220 Fe3 C172 70.2(7) . . ?
C236 Fe3 C172 40.8(6) . . ?
C182 Fe3 C214 69.7(8) . . ?
C210 Fe3 C214 140.4(13) . . ?
C220 Fe3 C214 42.1(8) . . ?
C236 Fe3 C214 39.0(7) . . ?
C172 Fe3 C214 68.3(7) . . ?
C182 Fe3 C49 141.9(15) . . ?
C210 Fe3 C49 64.8(10) . . ?
C220 Fe3 C49 113.7(12) . . ?
C236 Fe3 C49 138.4(13) . . ?
C172 Fe3 C49 175.9(13) . . ?
C214 Fe3 C49 113.5(9) . . ?
C182 Fe3 C113 107.9(9) . . ?
C210 Fe3 C113 39.9(9) . . ?
C220 Fe3 C113 137.7(11) . . ?
C236 Fe3 C113 137.7(9) . . ?
C172 Fe3 C113 107.9(9) . . ?
C214 Fe3 C113 176.2(10) . . ?
C49 Fe3 C113 70.3(10) . . ?
C182 Fe3 C184 107.7(11) . . ?
C210 Fe3 C184 68.0(10) . . ?
C220 Fe3 C184 109.3(10) . . ?
C236 Fe3 C184 176.8(11) . . ?
C172 Fe3 C184 136.4(10) . . ?
C214 Fe3 C184 141.0(10) . . ?
C49 Fe3 C184 44.5(11) . . ?
C113 Fe3 C184 42.1(8) . . ?
C182 Fe3 C50 178.8(11) . . ?
C210 Fe3 C50 41.6(9) . . ?
C220 Fe3 C50 138.7(11) . . ?
C236 Fe3 C50 109.8(10) . . ?
C172 Fe3 C50 136.9(10) . . ?
C214 Fe3 C50 110.0(10) . . ?
C49 Fe3 C50 39.3(11) . . ?
C113 Fe3 C50 72.4(10) . . ?
C184 Fe3 C50 73.3(11) . . ?
C93 Fe4 C207 178.0(15) . . ?
C93 Fe4 C116 71.6(11) . . ?
C207 Fe4 C116 107.7(8) . . ?
C93 Fe4 C66 138.6(13) . . ?
C207 Fe4 C66 39.7(7) . . ?
C116 Fe4 C66 111.2(8) . . ?
C93 Fe4 C6 40.5(11) . . ?
C207 Fe4 C6 141.1(15) . . ?
C116 Fe4 C6 69.5(9) . . ?
C66 Fe4 C6 178.9(13) . . ?
C93 Fe4 C88 40.7(11) . . ?
C207 Fe4 C88 137.5(10) . . ?
C116 Fe4 C88 44.4(7) . . ?
C66 Fe4 C88 111.3(10) . . ?
C6 Fe4 C88 68.5(13) . . ?
C93 Fe4 C101 112.9(13) . . ?
C207 Fe4 C101 67.9(9) . . ?
C116 Fe4 C101 175.2(10) . . ?
C66 Fe4 C101 66.9(9) . . ?
C6 Fe4 C101 112.6(11) . . ?
C88 Fe4 C101 140.2(11) . . ?
C93 Fe4 C203 70.0(11) . . ?
C207 Fe4 C203 110.7(9) . . ?
C116 Fe4 C203 40.5(7) . . ?
C66 Fe4 C203 139.6(9) . . ?
C6 Fe4 C203 41.4(9) . . ?
C88 Fe4 C203 70.5(9) . . ?
C101 Fe4 C203 138.3(12) . . ?
C93 Fe4 C233 139.6(14) . . ?
C207 Fe4 C233 42.1(7) . . ?
C116 Fe4 C233 135.3(8) . . ?
C66 Fe4 C233 68.6(8) . . ?
C6 Fe4 C233 111.6(13) . . ?
C88 Fe4 C233 179.6(10) . . ?
C101 Fe4 C233 40.1(9) . . ?
C203 Fe4 C233 109.4(9) . . ?
C93 Fe4 C140 110.8(12) . . ?
C207 Fe4 C140 68.6(8) . . ?
C116 Fe4 C140 142.9(12) . . ?
C66 Fe4 C140 41.8(8) . . ?
C6 Fe4 C140 137.2(11) . . ?
C88 Fe4 C140 112.4(11) . . ?
C101 Fe4 C140 38.3(8) . . ?
C203 Fe4 C140 176.5(12) . . ?
C233 Fe4 C140 67.7(10) . . ?
C59 Fe5 C129 41.0(6) . . ?
C59 Fe5 C178 110.1(7) . . ?
C129 Fe5 C178 111.2(8) . . ?
C59 Fe5 C128 108.8(7) . . ?
C129 Fe5 C128 137.6(8) . . ?
C178 Fe5 C128 40.7(5) . . ?
C59 Fe5 C54 43.4(6) . . ?
C129 Fe5 C54 68.8(6) . . ?
C178 Fe5 C54 141.6(7) . . ?
C128 Fe5 C54 112.2(6) . . ?
C59 Fe5 C158 69.8(7) . . ?
C129 Fe5 C158 67.1(8) . . ?
C178 Fe5 C158 177.7(8) . . ?
C128 Fe5 C158 141.6(8) . . ?
C54 Fe5 C158 39.7(6) . . ?
C59 Fe5 C52 138.3(8) . . ?
C129 Fe5 C52 178.9(9) . . ?
C178 Fe5 C52 68.1(7) . . ?
C128 Fe5 C52 41.4(6) . . ?
C54 Fe5 C52 111.2(6) . . ?
C158 Fe5 C52 113.7(8) . . ?
C59 Fe5 C189 138.4(8) . . ?
C129 Fe5 C189 111.8(7) . . ?
C178 Fe5 C189 40.4(6) . . ?
C128 Fe5 C189 69.0(6) . . ?
C54 Fe5 C189 177.8(8) . . ?
C158 Fe5 C189 138.3(8) . . ?
C52 Fe5 C189 68.3(7) . . ?
C59 Fe5 C85 177.7(7) . . ?
C129 Fe5 C85 140.7(8) . . ?
C178 Fe5 C85 68.1(7) . . ?
C128 Fe5 C85 68.9(6) . . ?
C54 Fe5 C85 137.3(9) . . ?
C158 Fe5 C85 112.1(8) . . ?
C52 Fe5 C85 40.0(6) . . ?
C189 Fe5 C85 41.0(7) . . ?
C59 Fe5 C58 67.6(7) . . ?
C129 Fe5 C58 38.1(6) . . ?
C178 Fe5 C58 137.3(8) . . ?
C128 Fe5 C58 175.6(8) . . ?
C54 Fe5 C58 67.2(6) . . ?
C158 Fe5 C58 40.4(7) . . ?
C52 Fe5 C58 143.0(9) . . ?
C189 Fe5 C58 111.8(7) . . ?
C85 Fe5 C58 114.7(8) . . ?
C194 Fe6 C211 108.2(8) . . ?
C194 Fe6 C191 41.9(7) . . ?
C211 Fe6 C191 135.9(9) . . ?
C194 Fe6 C221 137.9(10) . . ?
C211 Fe6 C221 41.6(7) . . ?
C191 Fe6 C221 177.3(10) . . ?
C194 Fe6 C199 108.7(7) . . ?
C211 Fe6 C199 42.7(7) . . ?
C191 Fe6 C199 107.0(10) . . ?
C221 Fe6 C199 70.4(8) . . ?
C194 Fe6 C202 41.2(7) . . ?
C211 Fe6 C202 112.0(8) . . ?
C191 Fe6 C202 69.0(10) . . ?
C221 Fe6 C202 112.6(9) . . ?
C199 Fe6 C202 140.4(9) . . ?
C194 Fe6 C48 69.4(9) . . ?
C211 Fe6 C48 141.6(14) . . ?
C191 Fe6 C48 68.7(13) . . ?
C221 Fe6 C48 113.9(12) . . ?
C199 Fe6 C48 175.4(14) . . ?
C202 Fe6 C48 40.4(9) . . ?
C194 Fe6 C118 71.2(9) . . ?
C211 Fe6 C118 179.4(11) . . ?
C191 Fe6 C118 43.5(10) . . ?
C221 Fe6 C118 138.9(12) . . ?
C199 Fe6 C118 137.3(12) . . ?
C202 Fe6 C118 67.6(9) . . ?
C48 Fe6 C118 38.4(10) . . ?
C194 Fe6 C218 176.6(8) . . ?
C211 Fe6 C218 68.7(8) . . ?
C191 Fe6 C218 139.4(10) . . ?
C221 Fe6 C218 40.5(8) . . ?
C199 Fe6 C218 68.1(8) . . ?
C202 Fe6 C218 140.8(10) . . ?
C48 Fe6 C218 113.9(10) . . ?
C118 Fe6 C218 111.9(10) . . ?
C194 Fe6 C97 140.1(10) . . ?
C211 Fe6 C97 69.3(8) . . ?
C191 Fe6 C97 111.1(11) . . ?
C221 Fe6 C97 67.3(9) . . ?
C199 Fe6 C97 41.4(8) . . ?
C202 Fe6 C97 178.1(10) . . ?
C48 Fe6 C97 137.7(12) . . ?
C118 Fe6 C97 111.1(11) . . ?
C218 Fe6 C97 38.0(7) . . ?
C197 P1 C222 109.6(10) . . ?
C197 P1 C164 104.3(10) . . ?
C222 P1 C164 105.3(10) . . ?
C197 P1 Pd1 110.3(8) . . ?
C222 P1 Pd1 113.1(9) . . ?
C164 P1 Pd1 113.6(5) . . ?
C216 P2 C240 104.7(11) . . ?
C216 P2 C100 102.4(10) . . ?
C240 P2 C100 104.0(12) . . ?
C216 P2 Pd1 124.0(8) . . ?
C240 P2 Pd1 112.5(7) . . ?
C100 P2 Pd1 107.2(10) . . ?
C187 P3 C21 109.8(10) . . ?
C187 P3 C185 103.8(9) . . ?
C21 P3 C185 107.2(10) . . ?
C187 P3 Pd2 112.9(7) . . ?
C21 P3 Pd2 112.4(7) . . ?
C185 P3 Pd2 110.4(5) . . ?
C142 P4 C65 106.5(9) . . ?
C142 P4 C192 101.6(9) . . ?
C65 P4 C192 102.4(9) . . ?
C142 P4 Pd2 106.4(7) . . ?
C65 P4 Pd2 114.5(7) . . ?
C192 P4 Pd2 123.6(6) . . ?
C172 P5 C86 101.6(8) . . ?
C172 P5 C68 107.6(9) . . ?
C86 P5 C68 104.9(9) . . ?
C172 P5 Pd3 122.0(6) . . ?
C86 P5 Pd3 106.9(7) . . ?
C68 P5 Pd3 112.0(6) . . ?
C113 P6 C120 102.7(12) . . ?
C113 P6 C213 107.7(12) . . ?
C120 P6 C213 103.7(11) . . ?
C113 P6 Pd3 117.5(8) . . ?
C120 P6 Pd3 114.0(5) . . ?
C213 P6 Pd3 110.2(9) . . ?
C206 P7 C207 101.5(11) . . ?
C206 P7 C122 107.9(9) . . ?
C207 P7 C122 102.5(10) . . ?
C206 P7 Pd4 104.1(8) . . ?
C207 P7 Pd4 124.5(7) . . ?
C122 P7 Pd4 114.8(7) . . ?
C116 P8 C109 109.7(10) . . ?
C116 P8 C111 103.9(10) . . ?
C109 P8 C111 102.5(11) . . ?
C116 P8 Pd4 113.6(7) . . ?
C109 P8 Pd4 112.8(9) . . ?
C111 P8 Pd4 113.5(5) . . ?
C23 P9 C128 101.9(7) . . ?
C23 P9 C72 109.9(7) . . ?
C128 P9 C72 102.9(8) . . ?
C23 P9 Pd5 104.7(6) . . ?
C128 P9 Pd5 125.0(5) . . ?
C72 P9 Pd5 111.6(6) . . ?
C51 P10 C53 106.2(9) . . ?
C51 P10 C59 108.8(8) . . ?
C53 P10 C59 103.2(8) . . ?
C51 P10 Pd5 111.8(7) . . ?
C53 P10 Pd5 111.0(5) . . ?
C59 P10 Pd5 115.1(6) . . ?
C132 P11 C211 104.9(9) . . ?
C132 P11 C173 106.1(9) . . ?
C211 P11 C173 101.6(8) . . ?
C132 P11 Pd6 113.8(7) . . ?
C211 P11 Pd6 123.0(6) . . ?
C173 P11 Pd6 105.6(7) . . ?
C171 P12 C194 107.3(9) . . ?
C171 P12 C42 102.6(9) . . ?
C194 P12 C42 106.2(9) . . ?
C171 P12 Pd6 113.0(7) . . ?
C194 P12 Pd6 115.0(7) . . ?
C42 P12 Pd6 111.8(5) . . ?
O17 S1 O14 114.1(7) . . ?
O17 S1 O13 114.6(7) . . ?
O14 S1 O13 117.1(6) . . ?
O17 S1 C1 100.9(8) . . ?
O14 S1 C1 105.4(10) . . ?
O13 S1 C1 101.9(9) . . ?
O18 S2 O16 114.9(7) . . ?
O18 S2 O20 115.0(7) . . ?
O16 S2 O20 115.4(7) . . ?
O18 S2 C9 107.5(11) . . ?
O16 S2 C9 101.9(9) . . ?
O20 S2 C9 99.7(9) . . ?
O23 S3 O22 112.8(8) . . ?
O23 S3 O26 120.9(9) . . ?
O22 S3 O26 112.6(9) . . ?
O23 S3 C16 106.8(9) . . ?
O22 S3 C16 103.6(10) . . ?
O26 S3 C16 97.0(12) . . ?
O21 S4 O27 115.1(9) . . ?
O21 S4 O19 114.5(9) . . ?
O27 S4 O19 108.4(11) . . ?
O21 S4 C12 102.9(12) . . ?
O27 S4 C12 105.3(14) . . ?
O19 S4 C12 110.0(19) . . ?
O28 S5 O24 111.0(10) . . ?
O28 S5 O30 121.8(14) . . ?
O24 S5 O30 110.8(11) . . ?
O28 S5 C13 95.2(12) . . ?
O24 S5 C13 120(2) . . ?
O30 S5 C13 97.2(16) . . ?
O25 S6 O29 115.7(10) . . ?
O25 S6 O15 110.2(10) . . ?
O29 S6 O15 114.8(10) . . ?
O25 S6 C14 99.3(18) . . ?
O29 S6 C14 94.8(16) . . ?
O15 S6 C14 121(3) . . ?
C205 O1 Pd1 120.6(10) . . ?
C230 O3 Pd2 121.0(10) . . ?
C108 O5 Pd3 122.0(10) . . ?
C159 O7 Pd4 122.2(11) . . ?
C2 O9 Pd5 121.5(9) . . ?
C70 O11 Pd6 120.8(10) . . ?
C39 N1 C110 115.3(14) . . ?
C39 N1 Pd1 124.1(15) . . ?
C110 N1 Pd1 120.5(15) . . ?
C110 N2 C30 113.6(13) . . ?
C20 N3 C92 117.5(12) . . ?
C20 N3 Pd2 115.8(14) . . ?
C92 N3 Pd2 126.4(13) . . ?
C24 N4 C20 114.8(14) . . ?
C62 N5 C38 120.2(14) . . ?
C62 N5 Pd3 124.8(15) . . ?
C38 N5 Pd3 115.0(15) . . ?
C38 N6 C143 114.5(15) . . ?
C35 N7 C40 118.2(14) . . ?
C35 N7 Pd4 113.1(14) . . ?
C40 N7 Pd4 128.2(14) . . ?
C35 N8 C121 113.2(15) . . ?
C17 N9 C25 117.3(13) . . ?
C17 N9 Pd5 117.0(13) . . ?
C25 N9 Pd5 125.6(13) . . ?
C17 N10 C41 115.6(13) . . ?
C18 N11 C106 119.0(13) . . ?
C18 N11 Pd6 117.7(14) . . ?
C106 N11 Pd6 123.4(13) . . ?
C18 N12 C3 118.5(13) . . ?
F4 C1 F5 112.0(17) . . ?
F4 C1 F6 108.8(18) . . ?
F5 C1 F6 105.6(17) . . ?
F4 C1 S1 113.9(15) . . ?
F5 C1 S1 108.5(15) . . ?
F6 C1 S1 107.5(13) . . ?
O10 C2 O9 125.4(13) . . ?
O10 C2 C33 121.3(17) . . ?
O9 C2 C33 113.2(17) . . ?
N12 C3 C33 122.3(14) . . ?
C83 C4 C196 116(3) . . ?
C186 C5 C76 129(4) . . ?
C93 C6 C203 110(3) . . ?
C93 C6 Fe4 68.4(18) . . ?
C203 C6 Fe4 70.7(11) . . ?
C197 C7 C77 124(2) . . ?
C46 C8 C74 123(3) . . ?
F1 C9 F2 111(2) . . ?
F1 C9 F3 106.4(17) . . ?
F2 C9 F3 100.8(19) . . ?
F1 C9 S2 117.4(18) . . ?
F2 C9 S2 112.0(16) . . ?
F3 C9 S2 107.4(17) . . ?
C138 C10 C57 119.4(17) . . ?
C213 C11 C235 112(2) . . ?
F10 C12 F14 124(3) . . ?
F10 C12 F11 110(3) . . ?
F14 C12 F11 93(3) . . ?
F10 C12 S4 115(3) . . ?
F14 C12 S4 107(3) . . ?
F11 C12 S4 106(3) . . ?
F16 C13 F15 129(3) . . ?
F16 C13 F13 143(5) . . ?
F15 C13 F13 83(3) . . ?
F16 C13 S5 101(3) . . ?
F15 C13 S5 91(4) . . ?
F13 C13 S5 94(3) . . ?
F12 C14 F18 114(4) . . ?
F12 C14 F17 122(5) . . ?
F18 C14 F17 84(4) . . ?
F12 C14 S6 137(5) . . ?
F18 C14 S6 94(5) . . ?
F17 C14 S6 91(5) . . ?
C115 C15 C208 115(2) . . ?
C115 C15 Fe1 72.3(14) . . ?
C208 C15 Fe1 72.9(13) . . ?
F7 C16 F8 108.9(17) . . ?
F7 C16 F9 100.3(17) . . ?
F8 C16 F9 104.0(18) . . ?
F7 C16 S3 115.2(16) . . ?
F8 C16 S3 119.5(15) . . ?
F9 C16 S3 106.4(15) . . ?
N9 C17 N10 125.9(14) . . ?
N12 C18 N11 123.6(15) . . ?
C188 C19 C32 118(2) . . ?
N4 C20 N3 125.1(14) . . ?
C198 C21 C47 111(2) . . ?
C198 C21 P3 126.3(15) . . ?
C47 C21 P3 123(2) . . ?
C198 C21 Fe2 75.5(13) . . ?
C47 C21 Fe2 71.0(10) . . ?
P3 C21 Fe2 124.5(10) . . ?
C41 C22 C25 116.9(17) . . ?
C41 C22 C159 123.2(18) . . ?
C25 C22 C159 120(2) . . ?
C45 C23 C36 118.1(14) . . ?
C45 C23 P9 120.2(13) . . ?
C36 C23 P9 121.4(14) . . ?
N4 C24 C175 126.7(15) . . ?
N9 C25 C22 121.4(15) . . ?
C73 C26 C47 113(2) . . ?
C73 C26 Fe2 72.6(14) . . ?
C47 C26 Fe2 69.2(11) . . ?
C40 C27 C121 115.3(16) . . ?
C40 C27 C70 123.8(17) . . ?
C121 C27 C70 121(2) . . ?
C235 C28 C81 119(4) . . ?
C30 C29 C39 116.2(15) . . ?
C30 C29 C230 118.7(19) . . ?
C39 C29 C230 125.1(19) . . ?
C29 C30 N2 125.3(16) . . ?
C42 C31 C125 120.1(17) . . ?
C80 C32 C19 122(2) . . ?
C3 C33 C106 114.9(14) . . ?
C3 C33 C2 121.5(19) . . ?
C106 C33 C2 123.5(19) . . ?
C239 C34 C51 121.9(17) . . ?
N7 C35 N8 126.9(16) . . ?
C123 C36 C23 122.1(15) . . ?
C44 C37 C126 115(2) . . ?
N5 C38 N6 124.1(15) . . ?
N1 C39 C29 119.9(15) . . ?
N7 C40 C27 121.7(14) . . ?
N10 C41 C22 122.7(17) . . ?
C31 C42 C154 119.4(17) . . ?
C31 C42 P12 118.7(15) . . ?
C154 C42 P12 121.5(18) . . ?
C45 C43 C130 120.8(15) . . ?
C37 C44 C164 120.7(17) . . ?
C23 C45 C43 119.3(15) . . ?
C8 C46 C201 117(3) . . ?
C26 C47 C21 97(2) . . ?
C26 C47 Fe2 67.6(11) . . ?
C21 C47 Fe2 64.3(9) . . ?
C118 C48 C202 112(3) . . ?
C118 C48 Fe6 71.5(16) . . ?
C202 C48 Fe6 70.2(11) . . ?
C50 C49 C184 114(2) . . ?
C50 C49 Fe3 71.1(16) . . ?
C184 C49 Fe3 67.7(11) . . ?
C49 C50 C210 99(3) . . ?
C49 C50 Fe3 69.6(17) . . ?
C210 C50 Fe3 64.2(14) . . ?
C94 C51 C34 119.2(14) . . ?
C94 C51 P10 118.7(15) . . ?
C34 C51 P10 122.1(17) . . ?
C85 C52 C128 108.8(15) . . ?
C85 C52 Fe5 70.5(9) . . ?
C128 C52 Fe5 68.8(8) . . ?
C64 C53 C119 120.5(16) . . ?
C64 C53 P10 116.3(15) . . ?
C119 C53 P10 122.8(15) . . ?
C158 C54 C59 106.9(14) . . ?
C158 C54 Fe5 70.7(10) . . ?
C59 C54 Fe5 66.6(8) . . ?
C125 C55 C163 117.0(19) . . ?
C143 C56 C62 118.4(16) . . ?
C143 C56 C205 116.3(18) . . ?
C62 C56 C205 125.1(18) . . ?
C91 C57 C10 120.9(16) . . ?
C129 C58 C158 107.4(15) . . ?
C129 C58 Fe5 66.6(10) . . ?
C158 C58 Fe5 68.1(10) . . ?
C129 C59 C54 104.1(15) . . ?
C129 C59 P10 133.5(16) . . ?
C54 C59 P10 122.4(14) . . ?
C129 C59 Fe5 69.4(9) . . ?
C54 C59 Fe5 70.0(9) . . ?
P10 C59 Fe5 122.1(8) . . ?
C155 C60 C65 119.4(19) . . ?
C136 C61 C161 120(2) . . ?
N5 C62 C56 121.3(15) . . ?
C68 C63 C162 116.2(16) . . ?
C53 C64 C134 122.6(16) . . ?
C60 C65 C150 119.2(18) . . ?
C60 C65 P4 119.6(18) . . ?
C150 C65 P4 121.1(16) . . ?
C207 C66 C140 108(2) . . ?
C207 C66 Fe4 69.2(11) . . ?
C140 C66 Fe4 70.5(13) . . ?
C147 C67 C160 118.6(18) . . ?
C63 C68 C145 119.5(16) . . ?
C63 C68 P5 118.5(14) . . ?
C145 C68 P5 122.0(18) . . ?
C94 C69 C167 120.2(19) . . ?
O12 C70 O11 127.9(16) . . ?
O12 C70 C27 122.5(18) . . ?
O11 C70 C27 109.6(19) . . ?
C139 C71 C204 123(2) . . ?
C90 C72 C151 117.3(14) . . ?
C90 C72 P9 121.7(14) . . ?
C151 C72 P9 121.0(14) . . ?
C198 C73 C26 104(2) . . ?
C198 C73 Fe2 69.7(13) . . ?
C26 C73 Fe2 67.5(14) . . ?
C240 C74 C8 118(2) . . ?
C100 C75 C78 120(2) . . ?
C5 C76 C217 120(2) . . ?
C229 C77 C7 118(2) . . ?
C196 C78 C75 118(3) . . ?
C228 C79 C155 116.2(18) . . ?
C32 C80 C132 116(2) . . ?
C28 C81 C223 124(3) . . ?
C131 C82 C98 102(2) . . ?
C131 C82 Fe1 66.1(13) . . ?
C98 C82 Fe1 67.1(13) . . ?
C100 C83 C4 119(3) . . ?
C195 C84 C103 118(2) . . ?
C52 C85 C189 107.6(16) . . ?
C52 C85 Fe5 69.5(8) . . ?
C189 C85 Fe5 68.7(9) . . ?
C168 C86 C169 118.0(15) . . ?
C168 C86 P5 122.2(16) . . ?
C169 C86 P5 119.3(17) . . ?
C105 C87 C90 121.9(17) . . ?
C93 C88 C116 104(2) . . ?
C93 C88 Fe4 66.3(17) . . ?
C116 C88 Fe4 66.0(11) . . ?
C134 C89 C127 124.5(19) . . ?
C72 C90 C87 119.6(15) . . ?
C57 C91 C142 119.6(17) . . ?
N3 C92 C175 120.4(13) . . ?
C6 C93 C88 111(3) . . ?
C6 C93 Fe4 71.1(17) . . ?
C88 C93 Fe4 72.9(16) . . ?
C69 C94 C51 118.5(17) . . ?
C122 C95 C209 113.4(17) . . ?
C111 C96 C237 116(2) . . ?
C218 C97 C199 108(2) . . ?
C218 C97 Fe6 69.0(13) . . ?
C199 C97 Fe6 65.4(10) . . ?
C232 C98 C82 106.0(19) . . ?
C232 C98 Fe1 63.4(16) . . ?
C82 C98 Fe1 71.7(13) . . ?
C107 C99 C120 120(3) . . ?
C83 C100 C75 124(2) . . ?
C83 C100 P2 118(3) . . ?
C75 C100 P2 118(2) . . ?
C140 C101 C233 112(2) . . ?
C140 C101 Fe4 70.9(18) . . ?
C233 C101 Fe4 70.2(13) . . ?
C237 C102 C231 118(3) . . ?
C84 C103 C177 122(2) . . ?
C144 C104 C174 118.4(18) . . ?
C157 C105 C87 118.2(16) . . ?
N11 C106 C33 121.7(14) . . ?
C99 C107 C146 124(3) . . ?
O5 C108 O6 131.0(14) . . ?
O5 C108 C175 117.1(18) . . ?
O6 C108 C175 111.9(18) . . ?
C136 C109 C133 116.4(19) . . ?
C136 C109 P8 120(2) . . ?
C133 C109 P8 123(2) . . ?
N2 C110 N1 129.5(15) . . ?
C234 C111 C96 119(2) . . ?
C234 C111 P8 119(2) . . ?
C96 C111 P8 121(2) . . ?
C225 C112 C183 119.2(19) . . ?
C210 C113 C184 103(2) . . ?
C210 C113 P6 121(2) . . ?
C184 C113 P6 135(2) . . ?
C210 C113 Fe3 65.4(12) . . ?
C184 C113 Fe3 68.8(13) . . ?
P6 C113 Fe3 121.0(13) . . ?
C240 C114 C201 123.5(17) . . ?
C15 C115 C222 103(2) . . ?
C15 C115 Fe1 68.8(15) . . ?
C222 C115 Fe1 64.2(12) . . ?
C203 C116 C88 107.0(19) . . ?
C203 C116 P8 128.4(17) . . ?
C88 C116 P8 124.6(19) . . ?
C203 C116 Fe4 71.1(12) . . ?
C88 C116 Fe4 69.5(11) . . ?
P8 C116 Fe4 124.0(9) . . ?
C225 C117 C181 125(2) . . ?
C48 C118 C191 106(2) . . ?
C48 C118 Fe6 70.2(15) . . ?
C191 C118 Fe6 66.9(13) . . ?
C53 C119 C127 119.1(19) . . ?
C99 C120 C170 120.9(17) . . ?
C99 C120 P6 118(2) . . ?
C170 C120 P6 120(2) . . ?
N8 C121 C27 124.7(16) . . ?
C95 C122 C139 123.3(15) . . ?
C95 C122 P7 119.5(17) . . ?
C139 C122 P7 117.1(16) . . ?
C130 C123 C36 118.5(16) . . ?
C126 C124 C152 122(3) . . ?
C55 C125 C31 122.7(18) . . ?
C124 C126 C37 125(3) . . ?
C119 C127 C89 116.6(18) . . ?
C178 C128 C52 105.7(13) . . ?
C178 C128 P9 130.2(14) . . ?
C52 C128 P9 123.9(13) . . ?
C178 C128 Fe5 68.4(8) . . ?
C52 C128 Fe5 69.8(9) . . ?
P9 C128 Fe5 122.9(8) . . ?
C58 C129 C59 113.0(17) . . ?
C58 C129 Fe5 75.3(11) . . ?
C59 C129 Fe5 69.6(9) . . ?
C123 C130 C43 121.1(15) . . ?
C82 C131 C216 113.8(18) . . ?
C82 C131 Fe1 74.8(14) . . ?
C216 C131 Fe1 71.0(12) . . ?
C227 C132 C80 121.0(16) . . ?
C227 C132 P11 120.9(14) . . ?
C80 C132 P11 118.0(18) . . ?
C109 C133 C149 121(3) . . ?
C89 C134 C64 116.5(19) . . ?
C146 C135 C170 122(2) . . ?
C109 C136 C61 122.8(19) . . ?
C142 C137 C138 120.1(15) . . ?
C10 C138 C137 119.0(17) . . ?
C71 C139 C122 118.2(18) . . ?
C101 C140 C66 106(2) . . ?
C101 C140 Fe4 70.9(18) . . ?
C66 C140 Fe4 67.7(11) . . ?
C145 C141 C166 119.9(16) . . ?
C91 C142 C137 120.9(15) . . ?
C91 C142 P4 120.9(17) . . ?
C137 C142 P4 117.7(18) . . ?
C56 C143 N6 121.5(16) . . ?
C104 C144 C165 124.7(18) . . ?
C141 C145 C68 122.2(18) . . ?
C135 C146 C107 119(2) . . ?
C67 C147 C169 124.0(19) . . ?
C171 C148 C165 119.3(16) . . ?
C161 C149 C133 123(3) . . ?
C228 C150 C65 121.0(18) . . ?
C157 C151 C72 120.6(15) . . ?
C124 C152 C164 118(2) . . ?
C176 C153 C156 105.2(19) . . ?
C176 C153 Fe2 67.8(11) . . ?
C156 C153 Fe2 68.4(12) . . ?
C42 C154 C163 119.6(17) . . ?
C60 C155 C79 122.0(18) . . ?
C153 C156 C212 111.1(19) . . ?
C153 C156 Fe2 71.7(13) . . ?
C212 C156 Fe2 60.1(19) . . ?
C105 C157 C151 122.2(16) . . ?
C54 C158 C58 108.4(16) . . ?
C54 C158 Fe5 69.6(9) . . ?
C58 C158 Fe5 71.5(10) . . ?
O8 C159 O7 127.6(16) . . ?
O8 C159 C22 115.2(19) . . ?
O7 C159 C22 117.1(19) . . ?
C67 C160 C168 121.5(18) . . ?
C149 C161 C61 117(2) . . ?
C166 C162 C63 126.5(18) . . ?
C55 C163 C154 121.1(18) . . ?
C152 C164 C44 118.8(17) . . ?
C152 C164 P1 118.1(17) . . ?
C44 C164 P1 123.1(16) . . ?
C144 C165 C148 117.6(17) . . ?
C162 C166 C141 116(2) . . ?
C239 C167 C69 118.2(19) . . ?
C160 C168 C86 121.5(16) . . ?
C147 C169 C86 116.3(16) . . ?
C120 C170 C135 113.1(19) . . ?
C148 C171 C174 119.4(15) . . ?
C148 C171 P12 121.6(16) . . ?
C174 C171 P12 119.0(16) . . ?
C236 C172 C182 106.2(16) . . ?
C236 C172 P5 124.7(16) . . ?
C182 C172 P5 129.0(16) . . ?
C236 C172 Fe3 69.8(11) . . ?
C182 C172 Fe3 67.6(11) . . ?
P5 C172 Fe3 125.5(9) . . ?
C180 C173 C217 122.0(18) . . ?
C180 C173 P11 120.3(17) . . ?
C217 C173 P11 117.7(18) . . ?
C104 C174 C171 120.4(16) . . ?
C24 C175 C92 115.5(14) . . ?
C24 C175 C108 126.0(18) . . ?
C92 C175 C108 118.5(19) . . ?
C153 C176 C192 109.8(18) . . ?
C153 C176 Fe2 73.0(11) . . ?
C192 C176 Fe2 68.8(10) . . ?
C187 C177 C103 120(2) . . ?
C189 C178 C128 110.9(15) . . ?
C189 C178 Fe5 71.3(10) . . ?
C128 C178 Fe5 70.9(9) . . ?
C195 C179 C187 127(2) . . ?
C173 C180 C186 124(2) . . ?
C117 C181 C185 116.1(19) . . ?
C220 C182 C172 109(2) . . ?
C220 C182 Fe3 70.7(13) . . ?
C172 C182 Fe3 70.6(12) . . ?
C112 C183 C185 120.8(17) . . ?
C113 C184 C49 103(2) . . ?
C113 C184 Fe3 69.1(11) . . ?
C49 C184 Fe3 67.8(12) . . ?
C183 C185 C181 119.2(15) . . ?
C183 C185 P3 119.8(18) . . ?
C181 C185 P3 121.0(17) . . ?
C5 C186 C180 114(2) . . ?
C177 C187 C179 115(2) . . ?
C177 C187 P3 124.6(19) . . ?
C179 C187 P3 120.7(16) . . ?
C227 C188 C19 119.6(17) . . ?
C178 C189 C85 106.9(14) . . ?
C178 C189 Fe5 68.3(8) . . ?
C85 C189 Fe5 70.3(10) . . ?
C206 C190 C226 117(2) . . ?
C194 C191 C118 106(2) . . ?
C194 C191 Fe6 67.4(11) . . ?
C118 C191 Fe6 69.6(13) . . ?
C212 C192 C176 107.3(18) . . ?
C212 C192 P4 128.3(16) . . ?
C176 C192 P4 122.6(18) . . ?
C212 C192 Fe2 61.0(19) . . ?
C176 C192 Fe2 70.1(10) . . ?
P4 C192 Fe2 122.6(9) . . ?
C206 C193 C224 120(2) . . ?
C202 C194 C191 108.1(18) . . ?
C202 C194 P12 124.0(19) . . ?
C191 C194 P12 127.9(19) . . ?
C202 C194 Fe6 72.3(11) . . ?
C191 C194 Fe6 70.7(11) . . ?
P12 C194 Fe6 124.2(9) . . ?
C84 C195 C179 119(2) . . ?
C78 C196 C4 123(4) . . ?
C200 C197 C7 117.5(19) . . ?
C200 C197 P1 121.6(18) . . ?
C7 C197 P1 120.9(18) . . ?
C21 C198 C73 115(2) . . ?
C21 C198 Fe2 66.7(13) . . ?
C73 C198 Fe2 72.3(13) . . ?
C211 C199 C97 106.0(17) . . ?
C211 C199 Fe6 67.2(10) . . ?
C97 C199 Fe6 73.2(12) . . ?
C197 C200 C215 120.0(18) . . ?
C46 C201 C114 120.3(19) . . ?
C48 C202 C194 108(2) . . ?
C48 C202 Fe6 69.4(13) . . ?
C194 C202 Fe6 66.5(10) . . ?
C116 C203 C6 107(2) . . ?
C116 C203 Fe4 68.4(11) . . ?
C6 C203 Fe4 67.9(13) . . ?
C209 C204 C71 116(2) . . ?
O2 C205 O1 126.8(14) . . ?
O2 C205 C56 124.6(19) . . ?
O1 C205 C56 109(2) . . ?
C193 C206 C190 116.8(19) . . ?
C193 C206 P7 121.3(18) . . ?
C190 C206 P7 121.8(19) . . ?
C66 C207 C233 109.0(17) . . ?
C66 C207 P7 125.9(18) . . ?
C233 C207 P7 125.2(19) . . ?
C66 C207 Fe4 71.1(12) . . ?
C233 C207 Fe4 71.4(11) . . ?
P7 C207 Fe4 123.6(9) . . ?
C15 C208 C219 108.4(19) . . ?
C15 C208 Fe1 66.7(13) . . ?
C219 C208 Fe1 68.8(9) . . ?
C204 C209 C95 126.0(18) . . ?
C113 C210 C50 121(2) . . ?
C113 C210 Fe3 74.6(15) . . ?
C50 C210 Fe3 74.2(13) . . ?
C221 C211 C199 107.8(17) . . ?
C221 C211 P11 127.1(17) . . ?
C199 C211 P11 125.1(15) . . ?
C221 C211 Fe6 70.6(12) . . ?
C199 C211 Fe6 70.0(10) . . ?
P11 C211 Fe6 125.4(9) . . ?
C192 C212 C156 102.7(16) . . ?
C192 C212 Fe2 75.1(16) . . ?
C156 C212 Fe2 77(2) . . ?
C223 C213 C11 118(2) . . ?
C223 C213 P6 122.1(16) . . ?
C11 C213 P6 120(2) . . ?
C236 C214 C220 106.8(18) . . ?
C236 C214 Fe3 68.2(11) . . ?
C220 C214 Fe3 66.7(12) . . ?
C229 C215 C200 119.7(18) . . ?
C232 C216 C131 98.0(19) . . ?
C232 C216 P2 133(2) . . ?
C131 C216 P2 127.9(17) . . ?
C232 C216 Fe1 62.8(17) . . ?
C131 C216 Fe1 67.1(14) . . ?
P2 C216 Fe1 123.2(10) . . ?
C173 C217 C76 111(2) . . ?
C97 C218 C221 111(2) . . ?
C97 C218 Fe6 73.0(14) . . ?
C221 C218 Fe6 67.6(12) . . ?
C208 C219 C222 102.9(19) . . ?
C208 C219 Fe1 70.4(12) . . ?
C222 C219 Fe1 63.6(11) . . ?
C182 C220 C214 106.3(19) . . ?
C182 C220 Fe3 67.6(11) . . ?
C214 C220 Fe3 71.2(13) . . ?
C218 C221 C211 107.4(19) . . ?
C218 C221 Fe6 71.9(14) . . ?
C211 C221 Fe6 67.7(10) . . ?
C219 C222 C115 110.2(16) . . ?
C219 C222 P1 123.4(16) . . ?
C115 C222 P1 126(2) . . ?
C219 C222 Fe1 72.7(13) . . ?
C115 C222 Fe1 72.1(12) . . ?
P1 C222 Fe1 123.2(11) . . ?
C213 C223 C81 121(2) . . ?
C238 C224 C193 120(2) . . ?
C117 C225 C112 120(2) . . ?
C238 C226 C190 123(3) . . ?
C188 C227 C132 122.4(16) . . ?
C150 C228 C79 122.1(19) . . ?
C215 C229 C77 120(2) . . ?
O4 C230 O3 125.7(16) . . ?
O4 C230 C29 124.1(15) . . ?
O3 C230 C29 110.1(17) . . ?
C102 C231 C234 121(2) . . ?
C98 C232 C216 120(2) . . ?
C98 C232 Fe1 79(2) . . ?
C216 C232 Fe1 77.8(19) . . ?
C101 C233 C207 104(2) . . ?
C101 C233 Fe4 69.7(15) . . ?
C207 C233 Fe4 66.5(11) . . ?
C111 C234 C231 122(2) . . ?
C28 C235 C11 125(3) . . ?
C214 C236 C172 111.7(19) . . ?
C214 C236 Fe3 72.7(12) . . ?
C172 C236 Fe3 69.4(12) . . ?
C102 C237 C96 124(3) . . ?
C226 C238 C224 122(3) . . ?
C34 C239 C167 122(2) . . ?
C114 C240 C74 117.7(18) . . ?
C114 C240 P2 121.6(16) . . ?
C74 C240 P2 120.7(17) . . ?

loop_
_geom_bond_atom_site_label_1
_geom_bond_atom_site_label_2
_geom_bond_distance
_geom_bond_site_symmetry_2
_geom_bond_publ_flag
Pd1 N1 2.085(13) . ?
Pd1 O1 2.087(11) . ?
Pd1 P1 2.251(5) . ?
Pd1 P2 2.313(5) . ?
Pd2 N3 2.086(12) . ?
Pd2 O3 2.095(10) . ?
Pd2 P3 2.253(4) . ?
Pd2 P4 2.299(4) . ?
Pd3 O5 2.042(11) . ?
Pd3 N5 2.129(14) . ?
Pd3 P6 2.260(5) . ?
Pd3 P5 2.301(4) . ?
Pd4 O7 2.069(11) . ?
Pd4 N7 2.071(15) . ?
Pd4 P8 2.237(5) . ?
Pd4 P7 2.308(5) . ?
Pd5 O9 2.072(11) . ?
Pd5 N9 2.144(12) . ?
Pd5 P10 2.257(4) . ?
Pd5 P9 2.290(4) . ?
Pd6 O11 2.062(11) . ?
Pd6 N11 2.126(12) . ?
Pd6 P12 2.262(5) . ?
Pd6 P11 2.273(4) . ?
Fe1 C232 1.86(3) . ?
Fe1 C222 1.95(2) . ?
Fe1 C131 1.99(2) . ?
Fe1 C15 2.02(3) . ?
Fe1 C98 2.04(2) . ?
Fe1 C216 2.04(2) . ?
Fe1 C115 2.06(2) . ?
Fe1 C219 2.08(2) . ?
Fe1 C208 2.098(18) . ?
Fe1 C82 2.10(3) . ?
Fe2 C212 1.80(4) . ?
Fe2 C21 1.946(18) . ?
Fe2 C192 1.988(17) . ?
Fe2 C176 2.003(17) . ?
Fe2 C156 2.03(2) . ?
Fe2 C47 2.041(17) . ?
Fe2 C26 2.02(2) . ?
Fe2 C198 2.05(2) . ?
Fe2 C153 2.07(2) . ?
Fe2 C73 2.08(2) . ?
Fe3 C182 1.98(2) . ?
Fe3 C210 1.977(18) . ?
Fe3 C220 2.02(2) . ?
Fe3 C236 2.02(2) . ?
Fe3 C172 2.018(19) . ?
Fe3 C214 2.081(19) . ?
Fe3 C49 2.09(2) . ?
Fe3 C113 2.10(2) . ?
Fe3 C184 2.091(19) . ?
Fe3 C50 2.11(3) . ?
Fe4 C93 1.99(3) . ?
Fe4 C207 2.007(19) . ?
Fe4 C116 2.027(19) . ?
Fe4 C66 2.031(19) . ?
Fe4 C6 2.03(2) . ?
Fe4 C88 2.08(3) . ?
Fe4 C101 2.07(3) . ?
Fe4 C203 2.06(2) . ?
Fe4 C233 2.07(2) . ?
Fe4 C140 2.07(2) . ?
Fe5 C59 1.994(16) . ?
Fe5 C129 1.992(16) . ?
Fe5 C178 2.006(15) . ?
Fe5 C128 2.038(15) . ?
Fe5 C54 2.041(16) . ?
Fe5 C158 2.056(17) . ?
Fe5 C52 2.052(15) . ?
Fe5 C189 2.045(17) . ?
Fe5 C85 2.065(16) . ?
Fe5 C58 2.100(17) . ?
Fe6 C194 1.974(17) . ?
Fe6 C211 1.991(18) . ?
Fe6 C191 2.02(2) . ?
Fe6 C221 2.03(2) . ?
Fe6 C199 2.030(19) . ?
Fe6 C202 2.05(2) . ?
Fe6 C48 2.04(2) . ?
Fe6 C118 2.05(2) . ?
Fe6 C218 2.09(2) . ?
Fe6 C97 2.14(2) . ?
P1 C197 1.78(2) . ?
P1 C222 1.80(2) . ?
P1 C164 1.820(18) . ?
P2 C216 1.77(2) . ?
P2 C240 1.789(19) . ?
P2 C100 1.85(2) . ?
P3 C187 1.65(2) . ?
P3 C21 1.81(2) . ?
P3 C185 1.841(17) . ?
P4 C142 1.824(18) . ?
P4 C65 1.82(2) . ?
P4 C192 1.87(2) . ?
P5 C172 1.794(19) . ?
P5 C86 1.796(19) . ?
P5 C68 1.858(18) . ?
P6 C113 1.69(3) . ?
P6 C120 1.784(19) . ?
P6 C213 1.81(3) . ?
P7 C206 1.77(2) . ?
P7 C207 1.80(2) . ?
P7 C122 1.813(17) . ?
P8 C116 1.73(2) . ?
P8 C109 1.80(2) . ?
P8 C111 1.82(2) . ?
P9 C23 1.778(16) . ?
P9 C128 1.799(16) . ?
P9 C72 1.816(16) . ?
P10 C51 1.764(16) . ?
P10 C53 1.792(17) . ?
P10 C59 1.816(18) . ?
P11 C132 1.817(18) . ?
P11 C211 1.84(2) . ?
P11 C173 1.869(18) . ?
P12 C171 1.798(16) . ?
P12 C194 1.791(19) . ?
P12 C42 1.801(18) . ?
S1 O17 1.440(11) . ?
S1 O14 1.448(11) . ?
S1 O13 1.480(12) . ?
S1 C1 1.886(19) . ?
S2 O18 1.392(12) . ?
S2 O16 1.430(11) . ?
S2 O20 1.441(11) . ?
S2 C9 1.82(2) . ?
S3 O23 1.388(11) . ?
S3 O22 1.465(15) . ?
S3 O26 1.443(14) . ?
S3 C16 1.754(19) . ?
S4 O21 1.419(12) . ?
S4 O27 1.426(15) . ?
S4 O19 1.459(15) . ?
S4 C12 1.80(3) . ?
S5 O28 1.399(12) . ?
S5 O24 1.452(13) . ?
S5 O30 1.453(17) . ?
S5 C13 2.01(5) . ?
S6 O25 1.435(14) . ?
S6 O29 1.514(15) . ?
S6 O15 1.529(14) . ?
S6 C14 1.87(8) . ?
F1 C9 1.28(3) . ?
F2 C9 1.36(2) . ?
F3 C9 1.42(2) . ?
F4 C1 1.29(2) . ?
F5 C1 1.34(2) . ?
F6 C1 1.365(19) . ?
F7 C16 1.27(2) . ?
F8 C16 1.292(17) . ?
F9 C16 1.50(3) . ?
F10 C12 1.26(5) . ?
F11 C12 1.39(4) . ?
F12 C14 0.92(11) . ?
F13 C13 1.46(4) . ?
F14 C12 1.39(3) . ?
F15 C13 1.44(5) . ?
F16 C13 1.07(7) . ?
F17 C14 1.58(6) . ?
F18 C14 1.55(7) . ?
O1 C205 1.34(2) . ?
O2 C205 1.20(2) . ?
O3 C230 1.313(17) . ?
O4 C230 1.189(18) . ?
O5 C108 1.21(2) . ?
O6 C108 1.31(2) . ?
O7 C159 1.27(2) . ?
O8 C159 1.26(2) . ?
O9 C2 1.289(19) . ?
O10 C2 1.243(19) . ?
O11 C70 1.29(2) . ?
O12 C70 1.21(2) . ?
N1 C39 1.354(19) . ?
N1 C110 1.329(19) . ?
N2 C110 1.292(19) . ?
N2 C30 1.356(19) . ?
N3 C20 1.352(19) . ?
N3 C92 1.355(18) . ?
N4 C24 1.294(19) . ?
N4 C20 1.34(2) . ?
N5 C62 1.288(17) . ?
N5 C38 1.33(2) . ?
N6 C38 1.39(2) . ?
N6 C143 1.41(2) . ?
N7 C35 1.29(2) . ?
N7 C40 1.365(19) . ?
N8 C35 1.37(2) . ?
N8 C121 1.35(2) . ?
N9 C17 1.319(18) . ?
N9 C25 1.368(18) . ?
N10 C17 1.337(19) . ?
N10 C41 1.37(2) . ?
N11 C18 1.314(17) . ?
N11 C106 1.338(18) . ?
N12 C18 1.317(18) . ?
N12 C3 1.337(18) . ?
C2 C33 1.50(2) . ?
C3 C33 1.39(2) . ?
C4 C83 1.39(4) . ?
C4 C196 1.48(5) . ?
C5 C186 1.28(3) . ?
C5 C76 1.28(4) . ?
C6 C93 1.39(4) . ?
C6 C203 1.45(3) . ?
C7 C197 1.37(3) . ?
C7 C77 1.39(3) . ?
C8 C46 1.28(3) . ?
C8 C74 1.50(4) . ?
C10 C138 1.34(2) . ?
C10 C57 1.40(2) . ?
C11 C213 1.45(3) . ?
C11 C235 1.53(4) . ?
C15 C115 1.36(3) . ?
C15 C208 1.42(3) . ?
C19 C188 1.40(3) . ?
C19 C32 1.44(3) . ?
C21 C198 1.30(2) . ?
C21 C47 1.52(3) . ?
C22 C41 1.37(2) . ?
C22 C25 1.38(2) . ?
C22 C159 1.50(2) . ?
C23 C45 1.402(19) . ?
C23 C36 1.42(2) . ?
C24 C175 1.37(2) . ?
C26 C73 1.40(3) . ?
C26 C47 1.50(3) . ?
C27 C40 1.37(2) . ?
C27 C121 1.40(2) . ?
C27 C70 1.49(2) . ?
C28 C235 1.24(4) . ?
C28 C81 1.27(4) . ?
C29 C30 1.32(2) . ?
C29 C39 1.43(2) . ?
C29 C230 1.51(2) . ?
C31 C42 1.33(2) . ?
C31 C125 1.41(2) . ?
C32 C80 1.39(3) . ?
C33 C106 1.393(19) . ?
C34 C239 1.31(3) . ?
C34 C51 1.40(2) . ?
C36 C123 1.39(2) . ?
C37 C44 1.37(2) . ?
C37 C126 1.42(3) . ?
C42 C154 1.37(2) . ?
C43 C45 1.37(2) . ?
C43 C130 1.42(2) . ?
C44 C164 1.44(2) . ?
C46 C201 1.35(3) . ?
C48 C118 1.35(3) . ?
C48 C202 1.41(3) . ?
C49 C50 1.42(4) . ?
C49 C184 1.59(4) . ?
C50 C210 1.46(3) . ?
C51 C94 1.37(2) . ?
C52 C85 1.41(2) . ?
C52 C128 1.44(2) . ?
C53 C64 1.36(2) . ?
C53 C119 1.40(2) . ?
C54 C158 1.39(2) . ?
C54 C59 1.49(2) . ?
C55 C125 1.35(2) . ?
C55 C163 1.37(3) . ?
C56 C143 1.35(2) . ?
C56 C62 1.41(2) . ?
C56 C205 1.49(2) . ?
C57 C91 1.32(2) . ?
C58 C129 1.34(2) . ?
C58 C158 1.44(2) . ?
C59 C129 1.40(2) . ?
C60 C155 1.35(3) . ?
C60 C65 1.42(2) . ?
C61 C136 1.40(2) . ?
C61 C161 1.42(3) . ?
C63 C68 1.33(2) . ?
C63 C162 1.42(2) . ?
C64 C134 1.43(2) . ?
C65 C150 1.40(2) . ?
C66 C207 1.37(2) . ?
C66 C140 1.46(3) . ?
C67 C147 1.35(2) . ?
C67 C160 1.35(3) . ?
C68 C145 1.39(2) . ?
C69 C94 1.34(2) . ?
C69 C167 1.47(3) . ?
C71 C139 1.39(3) . ?
C71 C204 1.44(3) . ?
C72 C90 1.405(19) . ?
C72 C151 1.42(2) . ?
C73 C198 1.35(3) . ?
C74 C240 1.32(3) . ?
C75 C100 1.37(3) . ?
C75 C78 1.39(4) . ?
C76 C217 1.50(4) . ?
C77 C229 1.36(3) . ?
C78 C196 1.29(5) . ?
C79 C228 1.42(3) . ?
C79 C155 1.43(3) . ?
C80 C132 1.41(3) . ?
C81 C223 1.40(3) . ?
C82 C131 1.37(3) . ?
C82 C98 1.46(3) . ?
C83 C100 1.32(3) . ?
C84 C195 1.33(3) . ?
C84 C103 1.45(3) . ?
C85 C189 1.44(2) . ?
C86 C168 1.40(2) . ?
C86 C169 1.43(2) . ?
C87 C105 1.38(2) . ?
C87 C90 1.40(2) . ?
C88 C93 1.42(4) . ?
C88 C116 1.55(3) . ?
C89 C134 1.33(3) . ?
C89 C127 1.44(3) . ?
C91 C142 1.34(2) . ?
C92 C175 1.390(19) . ?
C95 C122 1.41(2) . ?
C95 C209 1.49(2) . ?
C96 C111 1.38(3) . ?
C96 C237 1.47(3) . ?
C97 C218 1.38(3) . ?
C97 C199 1.48(3) . ?
C98 C232 1.28(3) . ?
C99 C107 1.30(4) . ?
C99 C120 1.40(3) . ?
C101 C140 1.36(3) . ?
C101 C233 1.42(3) . ?
C102 C237 1.29(3) . ?
C102 C231 1.36(3) . ?
C103 C177 1.43(3) . ?
C104 C144 1.29(2) . ?
C104 C174 1.39(2) . ?
C105 C157 1.36(2) . ?
C107 C146 1.38(3) . ?
C108 C175 1.56(2) . ?
C109 C136 1.37(3) . ?
C109 C133 1.39(3) . ?
C111 C234 1.36(3) . ?
C112 C225 1.36(3) . ?
C112 C183 1.40(2) . ?
C113 C210 1.40(3) . ?
C113 C184 1.50(3) . ?
C114 C240 1.32(2) . ?
C114 C201 1.42(2) . ?
C115 C222 1.49(3) . ?
C116 C203 1.42(3) . ?
C117 C225 1.37(3) . ?
C117 C181 1.34(3) . ?
C118 C191 1.51(3) . ?
C119 C127 1.44(2) . ?
C120 C170 1.44(3) . ?
C122 C139 1.41(2) . ?
C123 C130 1.34(2) . ?
C124 C126 1.31(3) . ?
C124 C152 1.33(3) . ?
C128 C178 1.405(19) . ?
C131 C216 1.44(3) . ?
C132 C227 1.38(2) . ?
C133 C149 1.38(3) . ?
C135 C146 1.33(3) . ?
C135 C170 1.49(3) . ?
C137 C142 1.36(2) . ?
C137 C138 1.37(2) . ?
C141 C145 1.37(2) . ?
C141 C166 1.39(3) . ?
C144 C165 1.36(3) . ?
C147 C169 1.42(2) . ?
C148 C171 1.38(2) . ?
C148 C165 1.40(2) . ?
C149 C161 1.36(4) . ?
C150 C228 1.34(2) . ?
C151 C157 1.37(2) . ?
C152 C164 1.43(3) . ?
C153 C176 1.37(2) . ?
C153 C156 1.40(3) . ?
C154 C163 1.42(3) . ?
C156 C212 1.40(3) . ?
C160 C168 1.38(2) . ?
C162 C166 1.32(2) . ?
C167 C239 1.31(3) . ?
C171 C174 1.38(2) . ?
C172 C236 1.41(2) . ?
C172 C182 1.43(3) . ?
C173 C180 1.33(2) . ?
C173 C217 1.42(2) . ?
C176 C192 1.40(2) . ?
C177 C187 1.36(3) . ?
C178 C189 1.40(2) . ?
C179 C195 1.40(3) . ?
C179 C187 1.43(3) . ?
C180 C186 1.40(3) . ?
C181 C185 1.46(2) . ?
C182 C220 1.42(3) . ?
C183 C185 1.39(2) . ?
C188 C227 1.34(2) . ?
C190 C206 1.43(3) . ?
C190 C226 1.46(3) . ?
C191 C194 1.43(3) . ?
C192 C212 1.43(2) . ?
C193 C206 1.37(2) . ?
C193 C224 1.48(3) . ?
C194 C202 1.42(2) . ?
C197 C200 1.31(2) . ?
C199 C211 1.47(2) . ?
C200 C215 1.49(3) . ?
C204 C209 1.34(2) . ?
C207 C233 1.47(3) . ?
C208 C219 1.45(3) . ?
C211 C221 1.43(2) . ?
C213 C223 1.34(3) . ?
C214 C236 1.37(2) . ?
C214 C220 1.47(3) . ?
C215 C229 1.34(3) . ?
C216 C232 1.33(3) . ?
C218 C221 1.43(3) . ?
C219 C222 1.50(3) . ?
C224 C238 1.31(3) . ?
C226 C238 1.26(4) . ?
C231 C234 1.37(3) . ?

loop_
_platon_squeeze_void_nr
_platon_squeeze_void_average_x
_platon_squeeze_void_average_y
_platon_squeeze_void_average_z
_platon_squeeze_void_volume
_platon_squeeze_void_count_electrons
_platon_squeeze_void_content
1 0.055 0.299 0.197 11636 2330 ' '
2 0.343 0.146 0.356 7 1 ' '
3 0.343 0.354 0.856 7 0 ' '
4 0.657 0.646 0.144 7 1 ' '
5 0.657 0.854 0.644 7 1 ' '
